data_1559998
loop_
_publ_author_name
'Li, Xiaomeng'
'Rosell\'o, Yannick'
'Yao, Yang-Rong'
'Zhuang, Jiaxin'
'Zhang, Xingxing'
'Rodr\'iguez-Fortea, Antonio'
'de Graaf, Coen'
'Echegoyen, Luis'
'Poblet, Josep M.'
'Chen, Ning'

_publ_section_title
;
 U<sub>2</sub>N@<i>I</i> <sub>h</sub>(7)-C<sub>80</sub>: fullerene cage
 encapsulating an unsymmetrical U(iv)[double bond, length as
 m-dash]N[double bond, length as m-dash]U(v) cluster.
;
_journal_issue 1
_journal_name_full 'Chemical science'
_journal_page_first 282
_journal_page_last 292
_journal_paper_doi 10.1039/d0sc04677a
_journal_volume 12
_journal_year 2020
_chemical_formula_moiety 'C80 N U2, C36 H44 N4 Ni, C S2, 3(C3 H3)'
_chemical_formula_sum 'C126 H53 N5 Ni S2 U2'
_chemical_formula_weight 2235.62
_space_group_crystal_system monoclinic
_space_group_IT_number 14
_space_group_name_Hall '-P 2ybc'
_space_group_name_H-M_alt 'P 1 21/c 1'
_atom_sites_solution_hydrogens geom
_atom_sites_solution_primary dual
_audit_creation_date 2019-11-26
_audit_creation_method
;
Olex2 1.2
(compiled 2017.08.10 svn.r3458 for OlexSys, GUI svn.r5381)
;
_audit_update_record
;
2020-10-15 deposited with the CCDC.	2020-10-27 downloaded from the CCDC.
;
_cell_angle_alpha 90
_cell_angle_beta 106.76
_cell_angle_gamma 90
_cell_formula_units_Z 4
_cell_length_a 17.6663(2)
_cell_length_b 16.9578(2)
_cell_length_c 26.7308(3)
_cell_measurement_reflns_used 9675
_cell_measurement_temperature 100
_cell_measurement_theta_max 28.97
_cell_measurement_theta_min 2.63
_cell_volume 7667.88(15)
_computing_cell_refinement 'SAINT V8.35A (?, 2016)'
_computing_data_reduction 'SAINT V8.35A (?, 2016)'
_computing_molecular_graphics 'Olex2 (Dolomanov et al., 2009)'
_computing_publication_material 'Olex2 (Dolomanov et al., 2009)'
_computing_structure_refinement 'ShelXL (Sheldrick, 2015)'
_computing_structure_solution 'ShelXT (Sheldrick, 2015)'
_diffrn_ambient_temperature 100
_diffrn_measured_fraction_theta_full 0.951
_diffrn_measured_fraction_theta_max 0.948
_diffrn_measurement_device_type 'Bruker MX300-HE CCD'
_diffrn_measurement_method '\w scans'
_diffrn_radiation_type synchrotron
_diffrn_radiation_wavelength 0.77484
_diffrn_reflns_av_R_equivalents 0.0432
_diffrn_reflns_av_unetI/netI 0.0264
_diffrn_reflns_Laue_measured_fraction_full 0.951
_diffrn_reflns_Laue_measured_fraction_max 0.948
_diffrn_reflns_limit_h_max 21
_diffrn_reflns_limit_h_min -21
_diffrn_reflns_limit_k_max 19
_diffrn_reflns_limit_k_min -19
_diffrn_reflns_limit_l_max 32
_diffrn_reflns_limit_l_min -32
_diffrn_reflns_number 102345
_diffrn_reflns_point_group_measured_fraction_full 0.951
_diffrn_reflns_point_group_measured_fraction_max 0.948
_diffrn_reflns_theta_full 27.704
_diffrn_reflns_theta_max 28.574
_diffrn_reflns_theta_min 1.570
_diffrn_standards_number 0
_exptl_absorpt_coefficient_mu 2.575
_exptl_absorpt_correction_T_max 0.734
_exptl_absorpt_correction_T_min 0.661
_exptl_absorpt_correction_type multi-scan
_exptl_absorpt_process_details
'SADABS-2014/5 (Bruker,2014/5) was used for absorption correction. wR2(int) was 0.0980 before and 0.0602 after correction. The Ratio of minimum to maximum transmission is 0.5858. The \l/2 correction factor is Not present.'
_exptl_crystal_colour 'clear dark black'
_exptl_crystal_colour_lustre clear
_exptl_crystal_colour_modifier dark
_exptl_crystal_colour_primary black
_exptl_crystal_density_diffrn 1.937
_exptl_crystal_description block
_exptl_crystal_F_000 4352
_exptl_crystal_size_max 0.18
_exptl_crystal_size_mid 0.15
_exptl_crystal_size_min 0.12
_refine_diff_density_max 1.688
_refine_diff_density_min -2.017
_refine_diff_density_rms 0.131
_refine_ls_extinction_method none
_refine_ls_goodness_of_fit_ref 1.035
_refine_ls_hydrogen_treatment constr
_refine_ls_matrix_type full
_refine_ls_number_parameters 1305
_refine_ls_number_reflns 14315
_refine_ls_number_restraints 888
_refine_ls_restrained_S_all 1.456
_refine_ls_R_factor_all 0.0393
_refine_ls_R_factor_gt 0.0379
_refine_ls_shift/su_max 0.001
_refine_ls_shift/su_mean 0.000
_refine_ls_structure_factor_coef Fsqd
_refine_ls_weighting_details 'w=1/[\s^2^(Fo^2^)+(0.0472P)^2^+46.0519P] where P=(Fo^2^+2Fc^2^)/3'
_refine_ls_weighting_scheme calc
_refine_ls_wR_factor_gt 0.0979
_refine_ls_wR_factor_ref 0.0993
_reflns_Friedel_coverage 0.000
_reflns_number_gt 13730
_reflns_number_total 14315
_reflns_threshold_expression 'I > 2\s(I)'
_cod_data_source_file d0sc04677a2.cif
_cod_data_source_block u2nc80
_cod_depositor_comments 'Adding full bibliography for 1559998.cif.'
_cod_original_cell_volume 7667.84(15)
_cod_database_code 1559998
_shelx_shelxl_version_number 2018/1
_shelx_space_group_comment
;
The symmetry employed for this shelxl refinement is uniquely defined
by the following loop, which should always be used as a source of
symmetry information in preference to the above space-group names.
They are only intended as comments.
;
_shelx_estimated_absorpt_t_max 0.748
_shelx_estimated_absorpt_t_min 0.654
_olex2_refinement_description
;
1. Fixed Uiso
 At 1.2 times of:
  All C(H) groups, All C(H,H) groups
 At 1.5 times of:
  All C(H,H,H) groups
2. Uiso/Uaniso restraints and constraints
U1 \\sim U2 \\sim U3 \\sim U4 \\sim U5 \\sim U6 \\sim N1 \\sim U7 \\sim U8
\\sim U9 \\sim U10: within 2A with sigma of 0.001 and sigma for terminal atoms
of 0.002
C1 \\sim C2 \\sim C3 \\sim C4 \\sim C5 \\sim C6 \\sim C7 \\sim C8 \\sim C9
\\sim C10 \\sim C11 \\sim C12 \\sim C13 \\sim C14 \\sim C15 \\sim C16 \\sim C17
\\sim C18 \\sim C19 \\sim C20 \\sim C21 \\sim C22 \\sim C23 \\sim C24 \\sim C25
\\sim C26 \\sim C27 \\sim C28 \\sim C29 \\sim C30 \\sim C31 \\sim C32 \\sim C33
\\sim C34 \\sim C35 \\sim C36 \\sim C37 \\sim C38 \\sim C39 \\sim C40 \\sim C41
\\sim C42 \\sim C43 \\sim C44 \\sim C45 \\sim C46 \\sim C47 \\sim C48 \\sim C49
\\sim C50 \\sim C51 \\sim C52 \\sim C53 \\sim C54 \\sim C55 \\sim C56 \\sim C57
\\sim C58 \\sim C59 \\sim C60 \\sim C61 \\sim C62 \\sim C63 \\sim C64 \\sim C65
\\sim C66 \\sim C67 \\sim C68 \\sim C69 \\sim C70 \\sim C71 \\sim C72 \\sim C73
\\sim C74 \\sim C75 \\sim C76 \\sim C77 \\sim C78 \\sim C79 \\sim C80: within
2A with sigma of 0.002 and sigma for terminal atoms of 0.004
Uanis(U3) \\sim Ueq, Uanis(U4) \\sim Ueq, Uanis(U5) \\sim Ueq, Uanis(U6) \\sim
Ueq, Uanis(U7) \\sim Ueq, Uanis(U8) \\sim Ueq, Uanis(U9) \\sim Ueq, Uanis(U10)
\\sim Ueq, Uanis(Ni1N) \\sim Ueq: with sigma of 0.001 and sigma for terminal
atoms of 0.002
Uanis(U1) \\sim Ueq, Uanis(U2) \\sim Ueq: with sigma of 0.0003 and sigma for
terminal atoms of 0.0006
3. Others
 Fixed Sof: U1(0.86) U2(0.86) U3(0.05) U4(0.05) U5(0.03) U6(0.03) U7(0.05)
 U8(0.05) U9(0.01) U10(0.01)
4.a Secondary CH2 refined with riding coordinates:
 C21N(H21A,H21B), C23N(H23A,H23B), C25N(H25A,H25B), C27N(H27A,H27B), C29N(H29A,
 H29B), C31N(H31A,H31B), C33N(H33A,H33B), C35N(H35A,H35B)
4.b Aromatic/amide H refined with riding coordinates:
 C2N(H2N), C7N(H7N), C12N(H12N), C17N(H17N), C2S(H2S), C3S(H3S), C4S(H4S),
 C5S(H5S), C6S(H6S), C7S(H7S), C8S(H8S), C9S(H9S), C10S(H10S)
4.c Idealised Me refined as rotating group:
 C22N(H22A,H22B,H22C), C24N(H24A,H24B,H24C), C26N(H26A,H26B,H26C), C28N(H28A,
 H28B,H28C), C30N(H30A,H30B,H30C), C32N(H32A,H32B,H32C), C34N(H34A,H34B,H34C),
 C36N(H36A,H36B,H36C)
;
_olex2_submission_special_instructions 'No special instructions were received'

loop_
_space_group_symop_operation_xyz
'x, y, z'
'-x, y+1/2, -z+1/2'
'-x, -y, -z'
'x, -y-1/2, z-1/2'

loop_
_atom_site_label
_atom_site_type_symbol
_atom_site_fract_x
_atom_site_fract_y
_atom_site_fract_z
_atom_site_U_iso_or_equiv
_atom_site_adp_type
_atom_site_occupancy
_atom_site_site_symmetry_order
_atom_site_calc_flag
_atom_site_refinement_flags_posn
_atom_site_refinement_flags_adp
_atom_site_refinement_flags_occupancy
_atom_site_disorder_assembly
_atom_site_disorder_group
C1 C 0.4340(3) 0.5371(3) 0.1055(2) 0.0336(7) Uani 1 1 d . U . . .
C2 C 0.4680(3) 0.6145(3) 0.0974(2) 0.0340(7) Uani 1 1 d . U . . .
C3 C 0.4846(3) 0.6748(3) 0.13801(19) 0.0314(7) Uani 1 1 d . U . . .
C4 C 0.4629(3) 0.6558(3) 0.1842(2) 0.0300(7) Uani 1 1 d . U . . .
C5 C 0.4293(3) 0.5789(3) 0.1923(2) 0.0318(7) Uani 1 1 d . U . . .
C6 C 0.4157(3) 0.5171(3) 0.1534(2) 0.0329(7) Uani 1 1 d . U . . .
C7 C 0.4370(3) 0.4392(3) 0.1733(2) 0.0312(7) Uani 1 1 d . U . . .
C8 C 0.4696(3) 0.3794(3) 0.1449(2) 0.0319(7) Uani 1 1 d . U . . .
C9 C 0.4894(3) 0.3997(3) 0.0999(2) 0.0327(7) Uani 1 1 d . U . . .
C10 C 0.4733(3) 0.4788(3) 0.0813(2) 0.0344(7) Uani 1 1 d . U . . .
C11 C 0.5255(3) 0.5182(3) 0.05831(18) 0.0322(7) Uani 1 1 d . U . . .
C12 C 0.5249(3) 0.6003(3) 0.06924(19) 0.0341(7) Uani 1 1 d . U . . .
C13 C 0.5942(3) 0.6468(3) 0.07443(19) 0.0335(7) Uani 1 1 d . U . . .
C14 C 0.6079(3) 0.7094(3) 0.11235(19) 0.0310(7) Uani 1 1 d . U . . .
C15 C 0.5553(3) 0.7192(3) 0.14451(19) 0.0308(7) Uani 1 1 d . U . . .
C16 C 0.6036(3) 0.7469(3) 0.19441(19) 0.0292(7) Uani 1 1 d . U . . .
C17 C 0.5859(3) 0.7245(3) 0.24085(19) 0.0279(6) Uani 1 1 d . U . . .
C18 C 0.5162(3) 0.6778(3) 0.23462(18) 0.0268(6) Uani 1 1 d . U . . .
C19 C 0.5146(3) 0.6198(3) 0.27238(18) 0.0269(6) Uani 1 1 d . U . . .
C20 C 0.4650(3) 0.5571(3) 0.2480(2) 0.0291(6) Uani 1 1 d . U . . .
C21 C 0.4830(3) 0.4789(3) 0.2669(2) 0.0286(6) Uani 1 1 d . U . . .
C22 C 0.4663(3) 0.4183(3) 0.2276(2) 0.0299(6) Uani 1 1 d . U . . .
C23 C 0.5144(3) 0.3511(3) 0.2334(2) 0.0295(7) Uani 1 1 d . U . . .
C24 C 0.5167(3) 0.3254(3) 0.1828(2) 0.0296(7) Uani 1 1 d . U . . .
C25 C 0.5852(3) 0.2898(3) 0.1753(2) 0.0301(7) Uani 1 1 d . U . . .
C26 C 0.6022(3) 0.3060(3) 0.12747(19) 0.0297(7) Uani 1 1 d . U . . .
C27 C 0.5554(3) 0.3605(3) 0.08994(19) 0.0323(7) Uani 1 1 d . U . . .
C28 C 0.6071(3) 0.4002(3) 0.06475(18) 0.0321(7) Uani 1 1 d . U . . .
C29 C 0.5948(3) 0.4804(3) 0.05010(18) 0.0334(7) Uani 1 1 d . U . . .
C30 C 0.6608(3) 0.5264(3) 0.05200(18) 0.0324(7) Uani 1 1 d . U . . .
C31 C 0.6607(3) 0.6117(3) 0.06508(18) 0.0330(7) Uani 1 1 d . U . . .
C32 C 0.7387(3) 0.6311(3) 0.09419(18) 0.0305(7) Uani 1 1 d . U . . .
C33 C 0.7525(3) 0.6893(3) 0.13399(19) 0.0296(7) Uani 1 1 d . U . . .
C34 C 0.6862(3) 0.7292(3) 0.14116(19) 0.0290(7) Uani 1 1 d . U . . .
C35 C 0.6844(3) 0.7536(3) 0.19257(19) 0.0291(7) Uani 1 1 d . U . . .
C36 C 0.7486(3) 0.7388(3) 0.23726(19) 0.0280(7) Uani 1 1 d . U . . .
C37 C 0.7310(3) 0.7225(3) 0.28504(18) 0.0260(6) Uani 1 1 d . U . . .
C38 C 0.6505(3) 0.7160(3) 0.28638(18) 0.0270(6) Uani 1 1 d . U . . .
C39 C 0.6477(3) 0.6579(3) 0.32531(18) 0.0271(6) Uani 1 1 d . U . . .
C40 C 0.5808(3) 0.6082(3) 0.31839(18) 0.0267(6) Uani 1 1 d . U . . .
C41 C 0.5946(3) 0.5306(3) 0.33856(18) 0.0269(6) Uani 1 1 d . U . . .
C42 C 0.5457(3) 0.4659(3) 0.31259(19) 0.0279(6) Uani 1 1 d . U . . .
C43 C 0.5949(3) 0.3973(3) 0.31847(18) 0.0287(6) Uani 1 1 d . U . . .
C44 C 0.5811(3) 0.3396(3) 0.27851(19) 0.0293(6) Uani 1 1 d . U . . .
C45 C 0.6475(3) 0.2996(3) 0.27138(19) 0.0283(7) Uani 1 1 d . U . . .
C46 C 0.6502(3) 0.2750(3) 0.2204(2) 0.0294(7) Uani 1 1 d . U . . .
C47 C 0.7298(3) 0.2820(3) 0.21818(19) 0.0284(7) Uani 1 1 d . U . . .
C48 C 0.7469(3) 0.3041(3) 0.17148(19) 0.0278(7) Uani 1 1 d . U . . .
C49 C 0.6832(3) 0.3125(3) 0.12577(19) 0.0290(7) Uani 1 1 d . U . . .
C50 C 0.6860(3) 0.3704(3) 0.08714(18) 0.0295(7) Uani 1 1 d . U . . .
C51 C 0.7528(3) 0.4203(3) 0.09391(17) 0.0277(6) Uani 1 1 d . U . . .
C52 C 0.7391(3) 0.4988(3) 0.07365(18) 0.0292(6) Uani 1 1 d . U . . .
C53 C 0.7880(3) 0.5626(3) 0.10014(18) 0.0290(6) Uani 1 1 d . U . . .
C54 C 0.8507(3) 0.5498(3) 0.14611(19) 0.0276(6) Uani 1 1 d . U . . .
C55 C 0.8678(3) 0.6101(3) 0.18487(19) 0.0275(6) Uani 1 1 d . U . . .
C56 C 0.8201(3) 0.6779(3) 0.17928(19) 0.0279(6) Uani 1 1 d . U . . .
C57 C 0.8172(3) 0.7034(3) 0.22988(19) 0.0274(6) Uani 1 1 d . U . . .
C58 C 0.8641(3) 0.6489(3) 0.26753(19) 0.0270(6) Uani 1 1 d . U . . .
C59 C 0.8436(3) 0.6290(3) 0.31228(18) 0.0267(7) Uani 1 1 d . U . . .
C60 C 0.7780(3) 0.6680(3) 0.32242(18) 0.0274(7) Uani 1 1 d . U . . .
C61 C 0.7263(3) 0.6285(3) 0.34720(17) 0.0274(6) Uani 1 1 d . U . . .
C62 C 0.7393(3) 0.5476(3) 0.36195(17) 0.0281(7) Uani 1 1 d . U . . .
C63 C 0.6738(3) 0.5016(3) 0.36038(18) 0.0288(6) Uani 1 1 d . U . . .
C64 C 0.6738(3) 0.4173(3) 0.34795(18) 0.0290(6) Uani 1 1 d . U . . .
C65 C 0.7399(3) 0.3815(3) 0.33791(18) 0.0287(7) Uani 1 1 d . U . . .
C66 C 0.7256(3) 0.3201(3) 0.30029(19) 0.0290(7) Uani 1 1 d . U . . .
C67 C 0.7782(3) 0.3103(3) 0.26776(19) 0.0288(7) Uani 1 1 d . U . . .
C68 C 0.8493(3) 0.3546(3) 0.27447(19) 0.0285(7) Uani 1 1 d . U . . .
C69 C 0.8692(3) 0.3739(3) 0.22806(19) 0.0275(6) Uani 1 1 d . U . . .
C70 C 0.8162(3) 0.3509(3) 0.17750(18) 0.0257(6) Uani 1 1 d . U . . .
C71 C 0.8182(3) 0.4090(3) 0.13993(18) 0.0265(6) Uani 1 1 d . U . . .
C72 C 0.8676(3) 0.4719(3) 0.16457(19) 0.0270(6) Uani 1 1 d . U . . .
C73 C 0.9023(3) 0.4504(3) 0.2200(2) 0.0283(7) Uani 1 1 d . U . . .
C74 C 0.9174(3) 0.5112(3) 0.25880(19) 0.0276(7) Uani 1 1 d . U . . .
C75 C 0.8961(3) 0.5902(3) 0.23902(19) 0.0266(6) Uani 1 1 d . U . . .
C76 C 0.9001(3) 0.4916(3) 0.30722(19) 0.0274(7) Uani 1 1 d . U . . .
C77 C 0.8610(3) 0.5495(3) 0.33074(18) 0.0273(7) Uani 1 1 d . U . . .
C78 C 0.8073(3) 0.5110(3) 0.35379(17) 0.0252(6) Uani 1 1 d . U . . .
C79 C 0.8092(3) 0.4280(3) 0.34277(18) 0.0279(7) Uani 1 1 d . U . . .
C80 C 0.8669(3) 0.4135(3) 0.31526(18) 0.0281(7) Uani 1 1 d . U . . .
U1 U 0.55974(2) 0.55090(2) 0.17716(2) 0.01895(7) Uani 0.86 1 d . U P A 2
U2 U 0.77347(2) 0.47810(2) 0.23953(2) 0.01659(7) Uani 0.86 1 d . U P A 2
U3 U 0.7478(2) 0.4513(2) 0.24922(13) 0.0172(4) Uani 0.05 1 d . U P A 2
U4 U 0.5806(2) 0.5787(3) 0.16681(14) 0.0214(4) Uani 0.05 1 d . U P A 2
U5 U 0.7745(3) 0.5383(4) 0.23975(18) 0.0179(4) Uani 0.03 1 d . U P A 2
U6 U 0.5592(3) 0.4784(3) 0.1755(2) 0.0208(4) Uani 0.03 1 d . U P A 2
N1 N 0.6726(2) 0.5072(2) 0.19093(14) 0.0201(3) Uani 1 1 d . U . A 2
U7 U 0.6683(2) 0.4654(2) 0.14289(12) 0.0198(4) Uani 0.05 1 d . U P A 3
U8 U 0.65558(18) 0.56715(19) 0.26914(11) 0.0164(5) Uani 0.05 1 d . U P A 3
U9 U 0.6904(9) 0.5897(10) 0.2617(6) 0.0169(6) Uani 0.01 1 d . U P A 3
U10 U 0.6372(10) 0.4385(10) 0.1497(6) 0.0199(5) Uani 0.01 1 d . U P A 3
Ni1N Ni 0.91409(2) 0.52234(3) 0.45234(2) 0.00542(10) Uani 1 1 d . U . B 3
N1N N 0.97632(16) 0.60420(19) 0.43013(11) 0.0077(6) Uani 1 1 d . . . B 3
N2N N 0.84729(17) 0.60458(19) 0.46918(11) 0.0082(6) Uani 1 1 d . . . B 3
N3N N 0.84831(17) 0.44036(19) 0.47096(11) 0.0083(6) Uani 1 1 d . . . B 3
N4N N 0.97882(16) 0.43999(18) 0.43294(11) 0.0065(6) Uani 1 1 d . . . B 3
C1N C 0.8530(2) 0.6849(2) 0.46400(13) 0.0086(7) Uani 1 1 d . . . B 3
C2N C 0.9093(2) 0.7231(2) 0.44641(13) 0.0092(7) Uani 1 1 d . . . B 3
H2N H 0.908655 0.777899 0.445658 0.011 Uiso 1 1 calc R . . B 3
C3N C 0.9665(2) 0.6847(2) 0.42987(13) 0.0086(7) Uani 1 1 d . . . B 3
C4N C 1.0220(2) 0.7250(2) 0.40830(14) 0.0116(7) Uani 1 1 d . . . B 3
C5N C 1.0672(2) 0.6675(2) 0.39582(14) 0.0109(7) Uani 1 1 d . . . B 3
C6N C 1.03880(19) 0.5936(2) 0.40953(13) 0.0078(7) Uani 1 1 d . . . B 3
C7N C 1.0696(2) 0.5214(2) 0.40157(13) 0.0089(7) Uani 1 1 d . . . B 3
H7N H 1.112898 0.521292 0.388394 0.011 Uiso 1 1 calc R . . B 3
C8N C 1.0410(2) 0.4502(2) 0.41163(13) 0.0084(7) Uani 1 1 d . . . B 3
C9N C 1.0709(2) 0.3758(2) 0.40015(13) 0.0099(7) Uani 1 1 d . . . B 3
C10N C 1.0271(2) 0.3187(2) 0.41432(13) 0.0101(7) Uani 1 1 d . . . B 3
C11N C 0.9702(2) 0.3597(2) 0.43467(13) 0.0088(7) Uani 1 1 d . . . B 3
C12N C 0.9137(2) 0.3218(2) 0.45210(13) 0.0091(7) Uani 1 1 d . . . B 3
H12N H 0.914007 0.266915 0.452638 0.011 Uiso 1 1 calc R . . B 3
C13N C 0.8566(2) 0.3603(2) 0.46883(13) 0.0097(7) Uani 1 1 d . . . B 3
C14N C 0.7960(2) 0.3191(2) 0.48523(14) 0.0122(7) Uani 1 1 d . . . B 3
C15N C 0.7503(2) 0.3760(2) 0.49779(14) 0.0121(7) Uani 1 1 d . . . B 3
C16N C 0.7829(2) 0.4509(2) 0.48894(13) 0.0106(7) Uani 1 1 d . . . B 3
C17N C 0.7523(2) 0.5228(2) 0.49657(14) 0.0114(7) Uani 1 1 d . . . B 3
H17N H 0.708561 0.523036 0.509325 0.014 Uiso 1 1 calc R . . B 3
C18N C 0.7814(2) 0.5947(2) 0.48674(13) 0.0098(7) Uani 1 1 d . . . B 3
C19N C 0.7459(2) 0.6694(2) 0.49184(13) 0.0119(7) Uani 1 1 d . . . B 3
C20N C 0.7903(2) 0.7262(2) 0.47768(14) 0.0114(7) Uani 1 1 d . . . B 3
C21N C 0.7772(2) 0.8137(2) 0.47376(15) 0.0156(8) Uani 1 1 d . . . B 3
H21A H 0.827330 0.840228 0.488589 0.019 Uiso 1 1 calc R . . B 3
H21B H 0.742187 0.828439 0.494254 0.019 Uiso 1 1 calc R . . B 3
C22N C 0.7414(3) 0.8420(3) 0.41722(18) 0.0261(10) Uani 1 1 d . . . B 3
H22A H 0.776632 0.829336 0.396989 0.039 Uiso 1 1 calc GR . . B 3
H22B H 0.733574 0.898075 0.416986 0.039 Uiso 1 1 calc GR . . B 3
H22C H 0.691474 0.816374 0.402387 0.039 Uiso 1 1 calc GR . . B 3
C23N C 1.0240(2) 0.8124(2) 0.39999(17) 0.0176(8) Uani 1 1 d . . . B 3
H23A H 1.077030 0.827422 0.400033 0.021 Uiso 1 1 calc R . . B 3
H23B H 1.012233 0.839160 0.428915 0.021 Uiso 1 1 calc R . . B 3
C24N C 0.9655(3) 0.8397(3) 0.3489(2) 0.0290(10) Uani 1 1 d . . . B 3
H24A H 0.979234 0.816471 0.319901 0.043 Uiso 1 1 calc GR . . B 3
H24B H 0.967466 0.896115 0.346488 0.043 Uiso 1 1 calc GR . . B 3
H24C H 0.913056 0.823697 0.348087 0.043 Uiso 1 1 calc GR . . B 3
C25N C 1.1321(2) 0.6752(2) 0.37007(15) 0.0143(8) Uani 1 1 d . . . B 3
H25A H 1.173661 0.637793 0.385844 0.017 Uiso 1 1 calc R . . B 3
H25B H 1.154435 0.727756 0.376343 0.017 Uiso 1 1 calc R . . B 3
C26N C 1.1033(2) 0.6604(3) 0.31117(16) 0.0195(8) Uani 1 1 d . . . B 3
H26A H 1.064430 0.699362 0.295021 0.029 Uiso 1 1 calc GR . . B 3
H26B H 1.080109 0.608857 0.304673 0.029 Uiso 1 1 calc GR . . B 3
H26C H 1.147117 0.663855 0.296852 0.029 Uiso 1 1 calc GR . . B 3
C27N C 1.1361(2) 0.3669(2) 0.37478(15) 0.0131(7) Uani 1 1 d . . . B 3
H27A H 1.158911 0.314633 0.382196 0.016 Uiso 1 1 calc R . . B 3
H27B H 1.177324 0.404992 0.389883 0.016 Uiso 1 1 calc R . . B 3
C28N C 1.1075(2) 0.3789(3) 0.31544(15) 0.0179(8) Uani 1 1 d . . . B 3
H28A H 1.069231 0.339112 0.299978 0.027 Uiso 1 1 calc GR . . B 3
H28B H 1.151595 0.374994 0.301373 0.027 Uiso 1 1 calc GR . . B 3
H28C H 1.083741 0.430068 0.307805 0.027 Uiso 1 1 calc GR . . B 3
C29N C 1.0325(2) 0.2312(2) 0.40892(15) 0.0135(7) Uani 1 1 d . . . B 3
H29A H 1.021884 0.205876 0.438755 0.016 Uiso 1 1 calc R . . B 3
H29B H 1.085848 0.217369 0.409136 0.016 Uiso 1 1 calc R . . B 3
C30N C 0.9742(3) 0.1996(3) 0.35859(17) 0.0221(9) Uani 1 1 d . . . B 3
H30A H 0.985848 0.222641 0.328857 0.033 Uiso 1 1 calc GR . . B 3
H30B H 0.921188 0.213141 0.358113 0.033 Uiso 1 1 calc GR . . B 3
H30C H 0.978977 0.143302 0.357333 0.033 Uiso 1 1 calc GR . . B 3
C31N C 0.7865(2) 0.2314(3) 0.48635(17) 0.0202(9) Uani 1 1 d . . . B 3
H31A H 0.755081 0.218460 0.509582 0.024 Uiso 1 1 calc R . . B 3
H31B H 0.838100 0.207365 0.500307 0.024 Uiso 1 1 calc R . . B 3
C32N C 0.7465(3) 0.1966(3) 0.4319(2) 0.0372(12) Uani 1 1 d . . . B 3
H32A H 0.779172 0.205942 0.409375 0.056 Uiso 1 1 calc GR . . B 3
H32B H 0.695948 0.221258 0.417417 0.056 Uiso 1 1 calc GR . . B 3
H32C H 0.739300 0.140858 0.434913 0.056 Uiso 1 1 calc GR . . B 3
C33N C 0.6777(2) 0.3657(3) 0.51612(17) 0.0200(9) Uani 1 1 d . . . B 3
H33A H 0.673207 0.410355 0.537751 0.024 Uiso 1 1 calc R . . B 3
H33B H 0.683836 0.318585 0.537498 0.024 Uiso 1 1 calc R . . B 3
C34N C 0.6022(3) 0.3589(4) 0.4710(2) 0.0448(16) Uani 1 1 d . . . B 3
H34A H 0.596906 0.404415 0.448957 0.067 Uiso 1 1 calc GR . . B 3
H34B H 0.557557 0.355654 0.484613 0.067 Uiso 1 1 calc GR . . B 3
H34C H 0.604512 0.312289 0.451140 0.067 Uiso 1 1 calc GR . . B 3
C35N C 0.6713(2) 0.6807(3) 0.50771(15) 0.0165(8) Uani 1 1 d . . . B 3
H35A H 0.674750 0.729935 0.526701 0.020 Uiso 1 1 calc R . . B 3
H35B H 0.666745 0.638285 0.531043 0.020 Uiso 1 1 calc R . . B 3
C36N C 0.5977(3) 0.6819(4) 0.4612(2) 0.0356(12) Uani 1 1 d . . . B 3
H36A H 0.601655 0.724008 0.438053 0.053 Uiso 1 1 calc GR . . B 3
H36B H 0.551948 0.689924 0.473104 0.053 Uiso 1 1 calc GR . . B 3
H36C H 0.592912 0.632554 0.442927 0.053 Uiso 1 1 calc GR . . B 3
S1S S 0.77005(10) 1.10984(9) 0.29937(7) 0.0463(4) Uani 1 1 d . . . C 3
S2S S 0.74941(10) 0.92918(9) 0.28826(7) 0.0455(3) Uani 1 1 d . . . C 3
C1S C 0.7604(3) 1.0192(3) 0.2937(2) 0.0329(12) Uani 1 1 d . . . C 3
C2S C 0.9210(6) 1.0056(4) 0.4962(4) 0.068(2) Uani 1 1 d . . . D 3
H2S H 0.867408 1.008905 0.493514 0.082 Uiso 1 1 calc R . . D 3
C3S C 0.9734(6) 0.9792(5) 0.5414(3) 0.067(2) Uani 1 1 d . . . D 3
H3S H 0.954629 0.965863 0.569401 0.080 Uiso 1 1 calc R . . D 3
C4S C 1.0510(7) 0.9719(5) 0.5468(4) 0.081(3) Uani 1 1 d . . . D 3
H4S H 1.085499 0.952704 0.577624 0.097 Uiso 1 1 calc R . . D 3
C5S C 0.5518(3) 0.4825(3) 0.5967(2) 0.0288(11) Uani 1 1 d . . . E 3
H5S H 0.499577 0.482067 0.575884 0.035 Uiso 1 1 calc R . . E 3
C6S C 0.5967(3) 0.5552(3) 0.6051(2) 0.0324(12) Uani 1 1 d . . . E 3
H6S H 0.572806 0.602541 0.591503 0.039 Uiso 1 1 calc R . . E 3
C7S C 0.6722(3) 0.5532(3) 0.6323(2) 0.0297(11) Uani 1 1 d . . . E 3
H7S H 0.701796 0.599326 0.636104 0.036 Uiso 1 1 calc R . . E 3
C8S C 0.7089(3) 0.4840(3) 0.6555(2) 0.0293(10) Uani 1 1 d . . . E 3
H8S H 0.761905 0.484077 0.674783 0.035 Uiso 1 1 calc R . . E 3
C9S C 0.6643(3) 0.4142(3) 0.64939(19) 0.0309(11) Uani 1 1 d . . . E 3
H9S H 0.687960 0.368223 0.665572 0.037 Uiso 1 1 calc R . . E 3
C10S C 0.5877(3) 0.4125(3) 0.62041(19) 0.0241(9) Uani 1 1 d . . . E 3
H10S H 0.559159 0.365732 0.616172 0.029 Uiso 1 1 calc R . . E 3

loop_
_atom_site_aniso_label
_atom_site_aniso_U_11
_atom_site_aniso_U_22
_atom_site_aniso_U_33
_atom_site_aniso_U_23
_atom_site_aniso_U_13
_atom_site_aniso_U_12
C1 0.0196(12) 0.0428(14) 0.0299(13) -0.0015(12) -0.0065(11) 0.0043(12)
C2 0.0248(12) 0.0405(14) 0.0275(12) 0.0043(12) -0.0071(11) 0.0103(12)
C3 0.0240(12) 0.0338(13) 0.0308(13) 0.0041(12) -0.0010(11) 0.0130(11)
C4 0.0203(12) 0.0347(13) 0.0339(13) -0.0011(12) 0.0059(11) 0.0125(11)
C5 0.0175(12) 0.0409(14) 0.0367(13) -0.0034(12) 0.0071(11) 0.0059(11)
C6 0.0164(12) 0.0425(14) 0.0356(13) -0.0030(12) 0.0010(11) 0.0012(11)
C7 0.0162(12) 0.0384(14) 0.0369(13) -0.0035(12) 0.0044(11) -0.0083(11)
C8 0.0205(12) 0.0347(13) 0.0353(13) -0.0068(12) -0.0002(11) -0.0113(11)
C9 0.0240(12) 0.0367(13) 0.0287(12) -0.0108(12) -0.0063(11) -0.0052(12)
C10 0.0248(13) 0.0419(14) 0.0259(13) -0.0050(12) -0.0096(12) 0.0010(12)
C11 0.0295(13) 0.0428(14) 0.0163(12) -0.0018(11) -0.0059(11) 0.0045(12)
C12 0.0310(13) 0.0423(14) 0.0210(12) 0.0073(12) -0.0054(11) 0.0060(12)
C13 0.0358(13) 0.0385(14) 0.0210(12) 0.0146(11) 0.0000(11) 0.0030(12)
C14 0.0330(13) 0.0298(13) 0.0266(12) 0.0167(11) 0.0029(11) 0.0046(12)
C15 0.0297(13) 0.0269(13) 0.0307(12) 0.0101(11) 0.0007(11) 0.0096(11)
C16 0.0305(13) 0.0208(13) 0.0331(13) 0.0035(11) 0.0041(11) 0.0079(11)
C17 0.0288(12) 0.0224(13) 0.0314(12) -0.0049(11) 0.0067(11) 0.0114(11)
C18 0.0236(12) 0.0291(13) 0.0301(12) -0.0053(11) 0.0114(11) 0.0145(11)
C19 0.0236(12) 0.0343(13) 0.0283(12) -0.0061(11) 0.0163(11) 0.0095(11)
C20 0.0191(12) 0.0398(14) 0.0335(13) -0.0046(12) 0.0158(11) 0.0044(11)
C21 0.0207(12) 0.0392(13) 0.0332(12) -0.0007(12) 0.0194(11) -0.0049(11)
C22 0.0190(12) 0.0365(13) 0.0372(13) 0.0001(12) 0.0129(11) -0.0106(11)
C23 0.0234(12) 0.0306(13) 0.0369(13) 0.0021(12) 0.0123(11) -0.0137(11)
C24 0.0230(12) 0.0280(13) 0.0360(13) -0.0036(12) 0.0058(11) -0.0134(11)
C25 0.0282(12) 0.0237(13) 0.0351(13) -0.0070(11) 0.0041(11) -0.0088(11)
C26 0.0288(13) 0.0263(13) 0.0298(12) -0.0147(11) 0.0015(11) -0.0041(11)
C27 0.0290(13) 0.0342(13) 0.0266(12) -0.0157(12) -0.0034(11) -0.0030(12)
C28 0.0334(13) 0.0381(13) 0.0191(12) -0.0137(11) -0.0014(11) 0.0030(12)
C29 0.0352(13) 0.0445(14) 0.0152(12) -0.0047(11) -0.0014(11) 0.0030(12)
C30 0.0366(13) 0.0464(14) 0.0146(12) 0.0019(11) 0.0080(11) 0.0036(12)
C31 0.0389(13) 0.0425(14) 0.0179(12) 0.0116(11) 0.0087(11) 0.0012(12)
C32 0.0349(13) 0.0394(14) 0.0221(12) 0.0120(11) 0.0157(11) -0.0032(12)
C33 0.0314(12) 0.0315(13) 0.0287(12) 0.0119(11) 0.0131(11) -0.0058(11)
C34 0.0325(13) 0.0253(13) 0.0286(12) 0.0139(11) 0.0078(11) -0.0015(11)
C35 0.0321(13) 0.0199(13) 0.0330(13) 0.0065(11) 0.0058(11) -0.0005(11)
C36 0.0295(12) 0.0199(13) 0.0324(12) -0.0010(11) 0.0056(11) -0.0057(11)
C37 0.0288(12) 0.0203(13) 0.0269(12) -0.0085(11) 0.0047(11) -0.0022(11)
C38 0.0305(12) 0.0223(13) 0.0274(12) -0.0103(11) 0.0068(11) 0.0060(11)
C39 0.0320(13) 0.0290(13) 0.0214(12) -0.0110(11) 0.0097(11) 0.0055(11)
C40 0.0294(12) 0.0347(13) 0.0219(12) -0.0072(11) 0.0165(11) 0.0056(11)
C41 0.0304(12) 0.0382(13) 0.0193(12) -0.0004(11) 0.0186(11) 0.0010(11)
C42 0.0279(12) 0.0377(13) 0.0267(12) 0.0033(11) 0.0214(11) -0.0036(11)
C43 0.0323(12) 0.0340(13) 0.0257(12) 0.0096(11) 0.0176(11) -0.0058(11)
C44 0.0296(12) 0.0286(13) 0.0325(12) 0.0088(11) 0.0135(11) -0.0111(11)
C45 0.0308(13) 0.0218(13) 0.0317(12) 0.0080(11) 0.0082(11) -0.0067(11)
C46 0.0304(13) 0.0200(13) 0.0354(13) 0.0001(11) 0.0057(11) -0.0046(11)
C47 0.0287(12) 0.0198(13) 0.0339(13) -0.0028(11) 0.0045(11) 0.0042(11)
C48 0.0269(12) 0.0238(13) 0.0311(12) -0.0097(11) 0.0059(11) 0.0080(11)
C49 0.0291(12) 0.0268(13) 0.0283(12) -0.0155(11) 0.0040(11) 0.0037(11)
C50 0.0312(13) 0.0351(13) 0.0215(12) -0.0147(11) 0.0063(11) 0.0054(12)
C51 0.0288(12) 0.0395(13) 0.0190(12) -0.0092(11) 0.0138(11) 0.0064(12)
C52 0.0322(13) 0.0449(14) 0.0162(11) -0.0016(11) 0.0159(11) 0.0033(12)
C53 0.0301(12) 0.0425(14) 0.0220(12) 0.0045(11) 0.0197(11) -0.0026(12)
C54 0.0216(12) 0.0401(13) 0.0284(12) -0.0004(11) 0.0188(11) -0.0041(11)
C55 0.0197(12) 0.0345(13) 0.0322(12) 0.0019(11) 0.0134(11) -0.0084(11)
C56 0.0249(12) 0.0295(13) 0.0323(12) 0.0063(11) 0.0130(11) -0.0105(11)
C57 0.0248(12) 0.0246(13) 0.0325(12) 0.0010(11) 0.0076(11) -0.0106(11)
C58 0.0198(12) 0.0279(13) 0.0304(12) -0.0032(11) 0.0025(11) -0.0108(11)
C59 0.0233(12) 0.0261(13) 0.0244(12) -0.0073(11) -0.0031(11) -0.0061(11)
C60 0.0287(12) 0.0247(13) 0.0238(12) -0.0108(11) -0.0004(11) -0.0022(11)
C61 0.0323(13) 0.0289(13) 0.0176(12) -0.0097(11) 0.0021(11) 0.0026(11)
C62 0.0321(13) 0.0348(13) 0.0147(11) -0.0023(11) 0.0023(11) 0.0014(12)
C63 0.0342(13) 0.0381(13) 0.0163(12) 0.0023(11) 0.0111(11) 0.0009(12)
C64 0.0358(13) 0.0344(13) 0.0188(12) 0.0103(11) 0.0109(11) -0.0017(12)
C65 0.0327(13) 0.0298(13) 0.0203(12) 0.0116(11) 0.0025(11) -0.0002(12)
C66 0.0318(13) 0.0242(13) 0.0281(12) 0.0107(11) 0.0041(11) -0.0002(11)
C67 0.0290(12) 0.0220(13) 0.0311(13) 0.0042(11) 0.0019(11) 0.0061(11)
C68 0.0242(12) 0.0275(13) 0.0291(12) 0.0010(11) 0.0002(11) 0.0091(11)
C69 0.0199(12) 0.0305(13) 0.0307(12) -0.0028(11) 0.0049(11) 0.0102(11)
C70 0.0219(12) 0.0287(13) 0.0279(12) -0.0080(11) 0.0095(11) 0.0113(11)
C71 0.0222(12) 0.0366(13) 0.0251(12) -0.0080(11) 0.0140(11) 0.0084(11)
C72 0.0185(12) 0.0387(13) 0.0293(12) -0.0049(11) 0.0154(11) 0.0035(11)
C73 0.0170(12) 0.0356(13) 0.0323(13) -0.0031(12) 0.0072(11) 0.0051(11)
C74 0.0157(12) 0.0339(13) 0.0306(13) -0.0023(12) 0.0028(11) 0.0008(11)
C75 0.0154(11) 0.0324(13) 0.0319(12) -0.0013(11) 0.0065(11) -0.0076(11)
C76 0.0193(12) 0.0319(13) 0.0248(12) -0.0022(11) -0.0036(11) 0.0017(11)
C77 0.0234(12) 0.0301(13) 0.0213(12) -0.0034(11) -0.0050(11) -0.0012(11)
C78 0.0261(12) 0.0313(13) 0.0132(11) -0.0002(11) -0.0024(11) 0.0019(11)
C79 0.0280(12) 0.0311(13) 0.0186(12) 0.0060(11) -0.0030(11) 0.0023(11)
C80 0.0239(12) 0.0301(13) 0.0236(12) 0.0020(11) -0.0041(11) 0.0062(11)
U1 0.00492(9) 0.03135(13) 0.01708(10) -0.00427(7) -0.00239(7) 0.00807(7)
U2 0.00564(9) 0.03143(13) 0.00973(9) -0.00240(6) -0.00252(6) 0.00814(7)
U3 0.0115(5) 0.0244(6) 0.0133(5) -0.0010(5) -0.0003(5) 0.0054(5)
U4 0.0147(6) 0.0269(6) 0.0189(6) -0.0032(5) -0.0010(5) 0.0066(5)
U5 0.0125(5) 0.0250(5) 0.0141(5) -0.0009(5) 0.0007(5) 0.0029(5)
U6 0.0143(5) 0.0270(6) 0.0183(5) -0.0015(5) 0.0006(5) 0.0033(5)
N1 0.0139(5) 0.0274(5) 0.0162(5) -0.0018(4) -0.0002(4) 0.0053(4)
U7 0.0175(6) 0.0245(7) 0.0162(6) -0.0036(6) 0.0029(6) 0.0058(6)
U8 0.0158(8) 0.0198(8) 0.0132(7) -0.0035(6) 0.0037(6) 0.0045(7)
U9 0.0151(8) 0.0202(8) 0.0144(8) -0.0015(7) 0.0027(6) 0.0023(7)
U10 0.0164(7) 0.0244(7) 0.0173(6) -0.0019(6) 0.0021(6) 0.0036(6)
Ni1N 0.0012(2) 0.0121(2) 0.0035(2) 0.00077(15) 0.00150(15) 0.00018(15)
N1N 0.0018(13) 0.0148(17) 0.0061(13) -0.0008(11) 0.0006(11) -0.0002(11)
N2N 0.0033(13) 0.0166(17) 0.0047(13) 0.0003(11) 0.0012(11) 0.0013(11)
N3N 0.0033(13) 0.0161(17) 0.0052(13) 0.0014(11) 0.0005(11) 0.0010(11)
N4N 0.0013(13) 0.0132(17) 0.0048(13) 0.0011(11) 0.0007(10) -0.0007(11)
C1N 0.0048(15) 0.015(2) 0.0046(15) -0.0010(13) -0.0005(12) 0.0013(13)
C2N 0.0072(16) 0.0097(19) 0.0097(16) -0.0014(13) 0.0005(13) 0.0011(13)
C3N 0.0044(15) 0.0121(19) 0.0076(16) 0.0016(13) -0.0010(13) -0.0016(13)
C4N 0.0064(16) 0.014(2) 0.0133(17) 0.0004(14) 0.0019(13) -0.0016(13)
C5N 0.0050(16) 0.016(2) 0.0113(17) 0.0001(14) 0.0025(13) -0.0030(13)
C6N 0.0028(15) 0.017(2) 0.0037(15) 0.0011(13) 0.0012(12) -0.0011(13)
C7N 0.0032(16) 0.018(2) 0.0066(16) 0.0017(13) 0.0028(13) 0.0007(13)
C8N 0.0041(16) 0.017(2) 0.0047(15) 0.0005(13) 0.0013(13) 0.0019(13)
C9N 0.0042(15) 0.018(2) 0.0072(16) 0.0009(13) 0.0017(13) 0.0022(13)
C10N 0.0059(16) 0.016(2) 0.0071(16) 0.0014(13) 0.0002(13) 0.0029(13)
C11N 0.0053(16) 0.013(2) 0.0061(15) 0.0011(13) -0.0010(12) 0.0010(13)
C12N 0.0094(17) 0.0097(19) 0.0075(16) 0.0027(12) 0.0012(13) 0.0001(13)
C13N 0.0066(16) 0.014(2) 0.0069(16) 0.0028(13) -0.0001(13) -0.0009(13)
C14N 0.0086(17) 0.018(2) 0.0103(17) 0.0045(14) 0.0028(13) -0.0023(14)
C15N 0.0058(16) 0.022(2) 0.0096(16) 0.0061(14) 0.0045(13) -0.0017(14)
C16N 0.0041(16) 0.023(2) 0.0054(16) 0.0035(13) 0.0020(13) -0.0005(14)
C17N 0.0051(16) 0.024(2) 0.0066(16) 0.0021(13) 0.0044(13) 0.0026(14)
C18N 0.0042(15) 0.020(2) 0.0044(15) -0.0012(13) 0.0009(12) 0.0001(13)
C19N 0.0100(17) 0.021(2) 0.0051(15) -0.0026(14) 0.0036(13) 0.0020(14)
C20N 0.0090(17) 0.017(2) 0.0078(16) -0.0025(13) 0.0022(13) 0.0039(14)
C21N 0.0156(19) 0.017(2) 0.0164(19) -0.0033(15) 0.0084(15) 0.0044(15)
C22N 0.025(2) 0.025(3) 0.025(2) 0.0047(18) 0.0034(18) 0.0087(18)
C23N 0.0126(18) 0.016(2) 0.027(2) 0.0012(16) 0.0101(16) -0.0037(15)
C24N 0.028(2) 0.022(3) 0.037(3) 0.0130(19) 0.009(2) 0.0014(18)
C25N 0.0087(17) 0.018(2) 0.0198(19) 0.0003(15) 0.0090(15) -0.0033(14)
C26N 0.019(2) 0.025(2) 0.019(2) -0.0007(16) 0.0121(16) -0.0055(16)
C27N 0.0071(16) 0.018(2) 0.0166(18) 0.0012(14) 0.0071(14) 0.0040(14)
C28N 0.019(2) 0.023(2) 0.0159(19) -0.0014(15) 0.0124(16) 0.0021(16)
C29N 0.0110(17) 0.012(2) 0.0184(19) 0.0008(14) 0.0051(15) 0.0041(14)
C30N 0.021(2) 0.016(2) 0.026(2) -0.0047(17) 0.0017(17) -0.0003(16)
C31N 0.0149(19) 0.019(2) 0.030(2) 0.0078(17) 0.0125(17) -0.0020(15)
C32N 0.030(3) 0.027(3) 0.051(3) -0.005(2) 0.004(2) -0.008(2)
C33N 0.0108(18) 0.029(2) 0.024(2) 0.0097(17) 0.0119(16) -0.0003(16)
C34N 0.007(2) 0.088(5) 0.041(3) 0.015(3) 0.010(2) -0.003(2)
C35N 0.0139(19) 0.024(2) 0.0166(19) -0.0037(15) 0.0119(15) 0.0036(15)
C36N 0.007(2) 0.067(4) 0.034(3) -0.002(2) 0.0088(19) 0.000(2)
S1S 0.0502(9) 0.0336(8) 0.0542(9) -0.0059(6) 0.0138(7) -0.0098(6)
S2S 0.0571(9) 0.0314(8) 0.0542(9) 0.0040(6) 0.0259(7) 0.0030(6)
C1S 0.024(2) 0.048(3) 0.031(3) 0.005(2) 0.014(2) 0.003(2)
C2S 0.082(6) 0.036(4) 0.099(7) -0.003(4) 0.046(5) -0.007(4)
C3S 0.100(7) 0.047(5) 0.072(5) 0.009(4) 0.055(5) 0.001(4)
C4S 0.100(7) 0.061(6) 0.093(7) 0.013(5) 0.048(6) -0.001(5)
C5S 0.017(2) 0.034(3) 0.039(3) 0.006(2) 0.013(2) 0.0020(18)
C6S 0.026(2) 0.028(3) 0.053(3) 0.030(2) 0.028(2) 0.021(2)
C7S 0.035(3) 0.018(3) 0.043(3) -0.0017(19) 0.022(2) -0.0065(19)
C8S 0.023(2) 0.030(3) 0.034(3) 0.000(2) 0.005(2) 0.0008(19)
C9S 0.042(3) 0.016(2) 0.030(2) 0.0042(18) 0.003(2) 0.009(2)
C10S 0.024(2) 0.020(2) 0.035(2) -0.0059(18) 0.0196(19) -0.0043(17)

loop_
_atom_type_symbol
_atom_type_description
_atom_type_scat_dispersion_real
_atom_type_scat_dispersion_imag
_atom_type_scat_source
C C 0.0040 0.0020 'International Tables Vol C Tables 4.2.6.8 and 6.1.1.4'
H H 0.0000 0.0000 'International Tables Vol C Tables 4.2.6.8 and 6.1.1.4'
N N 0.0080 0.0040 'International Tables Vol C Tables 4.2.6.8 and 6.1.1.4'
Ni Ni 0.3400 1.3140 'International Tables Vol C Tables 4.2.6.8 and 6.1.1.4'
S S 0.1420 0.1480 'International Tables Vol C Tables 4.2.6.8 and 6.1.1.4'
U U -7.5280 5.0000 'International Tables Vol C Tables 4.2.6.8 and 6.1.1.4'

loop_
_geom_angle_atom_site_label_1
_geom_angle_atom_site_label_2
_geom_angle_atom_site_label_3
_geom_angle
_geom_angle_site_symmetry_1
_geom_angle_site_symmetry_3
_geom_angle_publ_flag
C2 C1 U1 73.8(3) . . ?
C2 C1 U4 60.3(3) . . ?
C2 C1 U6 98.4(3) . . ?
C6 C1 C2 122.5(5) . . ?
C6 C1 C10 119.3(5) . . ?
C6 C1 U1 73.7(3) . . ?
C6 C1 U4 86.8(3) . . ?
C6 C1 U6 68.9(3) . . ?
C10 C1 C2 105.7(5) . . ?
C10 C1 U1 88.4(3) . . ?
C10 C1 U4 87.2(3) . . ?
C10 C1 U6 69.7(3) . . ?
U1 C1 U4 14.58(10) . . ?
U1 C1 U6 27.52(14) . . ?
U6 C1 U4 38.50(17) . . ?
C1 C2 U1 71.7(3) . . ?
C1 C2 U4 86.7(3) . . ?
C3 C2 C1 121.1(5) . . ?
C3 C2 U1 74.2(3) . . ?
C3 C2 U4 69.8(3) . . ?
C12 C2 C1 107.4(5) . . ?
C12 C2 C3 119.1(5) . . ?
C12 C2 U1 89.7(3) . . ?
C12 C2 U4 79.1(3) . . ?
U4 C2 U1 16.17(12) . . ?
C2 C3 U1 72.3(3) . . ?
C2 C3 U4 74.1(3) . . ?
C4 C3 C2 116.0(5) . . ?
C4 C3 U1 72.4(3) . . ?
C4 C3 U4 84.7(3) . . ?
C15 C3 C2 116.3(5) . . ?
C15 C3 C4 117.2(5) . . ?
C15 C3 U1 92.9(3) . . ?
C15 C3 U4 78.4(3) . . ?
U4 C3 U1 15.76(12) . . ?
C3 C4 C5 123.1(5) . . ?
C3 C4 C18 118.7(5) . . ?
C3 C4 U1 74.8(3) . . ?
C3 C4 U4 62.2(3) . . ?
C5 C4 U1 72.3(3) . . ?
C5 C4 U4 87.6(3) . . ?
C18 C4 C5 105.7(4) . . ?
C18 C4 U1 88.8(3) . . ?
C18 C4 U4 87.6(3) . . ?
U1 C4 U4 15.63(11) . . ?
C4 C5 C20 107.2(4) . . ?
C4 C5 U1 73.4(3) . . ?
C4 C5 U4 62.3(3) . . ?
C4 C5 U6 97.0(3) . . ?
C6 C5 C4 121.6(5) . . ?
C6 C5 C20 118.3(5) . . ?
C6 C5 U1 73.5(3) . . ?
C6 C5 U4 78.8(3) . . ?
C6 C5 U6 57.0(3) . . ?
C20 C5 U1 88.3(3) . . ?
C20 C5 U4 94.6(3) . . ?
C20 C5 U6 83.5(3) . . ?
U1 C5 U4 11.50(9) . . ?
U1 C5 U6 23.77(12) . . ?
U4 C5 U6 34.74(15) . . ?
C1 C6 U1 72.6(3) . . ?
C1 C6 U4 64.5(3) . . ?
C1 C6 U6 78.6(3) . . ?
C5 C6 C1 115.6(5) . . ?
C5 C6 U1 72.9(3) . . ?
C5 C6 U4 73.1(3) . . ?
C5 C6 U6 94.2(3) . . ?
C7 C6 C1 116.2(5) . . ?
C7 C6 C5 115.4(5) . . ?
C7 C6 U1 88.7(3) . . ?
C7 C6 U4 97.7(3) . . ?
C7 C6 U6 62.2(3) . . ?
U1 C6 U4 10.03(8) . . ?
U1 C6 U6 28.36(14) . . ?
U6 C6 U4 35.94(16) . . ?
C6 C7 C8 122.7(5) . . ?
C6 C7 C22 125.6(5) . . ?
C6 C7 U1 61.2(3) . . ?
C6 C7 U6 83.4(3) . . ?
C8 C7 U1 93.9(3) . . ?
C8 C7 U6 72.7(3) . . ?
C22 C7 C8 105.6(5) . . ?
C22 C7 U1 94.5(3) . . ?
C22 C7 U6 89.0(3) . . ?
U6 C7 U1 24.29(16) . . ?
C7 C8 U6 69.2(3) . . ?
C9 C8 C7 120.5(5) . . ?
C9 C8 C24 121.8(5) . . ?
C9 C8 U6 78.9(3) . . ?
C24 C8 C7 107.8(4) . . ?
C24 C8 U6 90.9(3) . . ?
C8 C9 C10 117.3(5) . . ?
C8 C9 C27 117.9(5) . . ?
C8 C9 U6 67.1(3) . . ?
C8 C9 U10 94.8(5) . . ?
C10 C9 U6 77.2(3) . . ?
C10 C9 U10 90.6(5) . . ?
C27 C9 C10 117.5(5) . . ?
C27 C9 U6 99.5(3) . . ?
C27 C9 U10 58.1(4) . . ?
C1 C10 U1 60.8(3) . . ?
C1 C10 U4 64.0(3) . . ?
C1 C10 U6 77.7(3) . . ?
C1 C10 U10 112.3(4) . . ?
C9 C10 C1 123.5(5) . . ?
C9 C10 U1 95.0(3) . . ?
C9 C10 U4 104.0(3) . . ?
C9 C10 U6 69.5(3) . . ?
C9 C10 U10 61.1(4) . . ?
C11 C10 C1 109.0(5) . . ?
C11 C10 C9 120.3(5) . . ?
C11 C10 U1 86.6(3) . . ?
C11 C10 U4 73.7(3) . . ?
C11 C10 U6 98.9(3) . . ?
C11 C10 U10 74.8(5) . . ?
U1 C10 U4 13.27(9) . . ?
U6 C10 U1 25.55(14) . . ?
U6 C10 U4 35.75(17) . . ?
C10 C11 C12 109.2(5) . . ?
C10 C11 C29 122.7(5) . . ?
C10 C11 U4 79.0(3) . . ?
C10 C11 U7 92.5(3) . . ?
C10 C11 U10 77.9(5) . . ?
C12 C11 C29 121.3(5) . . ?
C12 C11 U4 58.7(3) . . ?
C12 C11 U7 101.1(3) . . ?
C12 C11 U10 108.5(4) . . ?
C29 C11 U4 104.3(3) . . ?
C29 C11 U7 54.5(2) . . ?
C29 C11 U10 62.4(4) . . ?
U10 C11 U7 14.9(3) . . ?
C2 C12 U1 60.4(2) . . ?
C2 C12 U4 66.9(3) . . ?
C11 C12 C2 108.6(5) . . ?
C11 C12 C13 120.2(5) . . ?
C11 C12 U1 84.8(3) . . ?
C11 C12 U4 92.6(3) . . ?
C13 C12 C2 124.4(5) . . ?
C13 C12 U1 97.6(3) . . ?
C13 C12 U4 85.0(3) . . ?
U4 C12 U1 12.79(11) . . ?
C12 C13 C14 116.1(5) . . ?
C12 C13 U4 64.5(3) . . ?
C14 C13 U4 73.9(3) . . ?
C31 C13 C12 119.1(5) . . ?
C31 C13 C14 117.4(5) . . ?
C31 C13 U4 105.7(3) . . ?
C13 C14 C15 119.8(5) . . ?
C13 C14 U4 76.2(3) . . ?
C15 C14 U4 62.6(3) . . ?
C34 C14 C13 119.8(5) . . ?
C34 C14 C15 110.1(4) . . ?
C34 C14 U4 101.2(3) . . ?
C3 C15 C14 123.9(5) . . ?
C3 C15 C16 123.4(5) . . ?
C3 C15 U1 58.5(3) . . ?
C3 C15 U4 67.1(3) . . ?
C14 C15 U1 95.5(3) . . ?
C14 C15 U4 85.9(3) . . ?
C16 C15 C14 106.1(4) . . ?
C16 C15 U1 94.7(3) . . ?
C16 C15 U4 94.2(3) . . ?
U4 C15 U1 10.16(10) . . ?
C15 C16 C35 108.8(4) . . ?
C15 C16 U4 56.6(3) . . ?
C17 C16 C15 120.1(5) . . ?
C17 C16 C35 121.4(4) . . ?
C17 C16 U4 84.8(3) . . ?
C35 C16 U4 97.7(3) . . ?
C16 C17 C18 116.5(4) . . ?
C16 C17 U8 106.6(3) . . ?
C16 C17 U9 95.2(4) . . ?
C18 C17 U8 79.1(3) . . ?
C18 C17 U9 93.8(4) . . ?
C38 C17 C16 116.9(4) . . ?
C38 C17 C18 119.8(5) . . ?
C38 C17 U8 60.9(3) . . ?
C38 C17 U9 56.0(4) . . ?
U9 C17 U8 15.7(3) . . ?
C4 C18 U1 60.9(2) . . ?
C4 C18 U4 62.7(2) . . ?
C4 C18 U8 112.1(3) . . ?
C17 C18 C4 123.7(4) . . ?
C17 C18 U1 97.0(3) . . ?
C17 C18 U4 85.1(3) . . ?
C17 C18 U8 73.2(3) . . ?
C19 C18 C4 110.0(5) . . ?
C19 C18 C17 119.6(4) . . ?
C19 C18 U1 85.6(3) . . ?
C19 C18 U4 97.7(3) . . ?
C19 C18 U8 62.1(2) . . ?
U1 C18 U4 13.86(9) . . ?
C18 C19 C40 121.5(5) . . ?
C18 C19 U8 89.9(3) . . ?
C20 C19 C18 109.4(4) . . ?
C20 C19 C40 122.2(5) . . ?
C20 C19 U8 101.2(3) . . ?
C40 C19 U8 56.6(2) . . ?
C5 C20 U1 60.5(2) . . ?
C19 C20 C5 107.6(5) . . ?
C19 C20 C21 119.5(5) . . ?
C19 C20 U1 86.0(3) . . ?
C21 C20 C5 125.1(5) . . ?
C21 C20 U1 95.0(3) . . ?
C20 C21 C22 115.4(5) . . ?
C42 C21 C20 119.6(5) . . ?
C42 C21 C22 117.7(5) . . ?
C7 C22 C21 120.0(5) . . ?
C7 C22 U6 58.0(3) . . ?
C21 C22 U6 94.7(3) . . ?
C23 C22 C7 110.1(5) . . ?
C23 C22 C21 120.6(5) . . ?
C23 C22 U6 85.6(3) . . ?
C22 C23 C24 108.9(5) . . ?
C22 C23 C44 121.9(5) . . ?
C22 C23 U6 65.5(3) . . ?
C24 C23 C44 120.7(5) . . ?
C24 C23 U6 68.6(3) . . ?
C44 C23 U6 105.4(3) . . ?
C8 C24 U6 57.2(3) . . ?
C23 C24 C8 107.6(5) . . ?
C23 C24 U6 82.0(3) . . ?
C25 C24 C8 121.0(5) . . ?
C25 C24 C23 121.4(5) . . ?
C25 C24 U6 97.6(3) . . ?
C24 C25 C26 117.1(5) . . ?
C24 C25 C46 117.8(5) . . ?
C24 C25 U10 90.3(5) . . ?
C26 C25 C46 117.9(5) . . ?
C26 C25 U10 56.2(4) . . ?
C46 C25 U10 97.1(4) . . ?
C25 C26 C27 121.6(5) . . ?
C25 C26 C49 120.6(4) . . ?
C25 C26 U7 103.4(3) . . ?
C25 C26 U10 93.8(5) . . ?
C27 C26 C49 107.7(5) . . ?
C27 C26 U7 68.4(3) . . ?
C27 C26 U10 67.7(5) . . ?
C49 C26 U7 65.0(3) . . ?
C49 C26 U10 75.3(5) . . ?
U10 C26 U7 11.6(4) . . ?
C9 C27 C26 120.3(5) . . ?
C9 C27 C28 121.8(5) . . ?
C9 C27 U6 52.7(3) . . ?
C9 C27 U7 96.4(3) . . ?
C9 C27 U10 89.1(5) . . ?
C26 C27 C28 108.0(4) . . ?
C26 C27 U6 90.8(3) . . ?
C26 C27 U7 82.5(3) . . ?
C26 C27 U10 76.1(5) . . ?
C28 C27 U6 99.5(3) . . ?
C28 C27 U7 58.3(2) . . ?
C28 C27 U10 72.2(5) . . ?
U10 C27 U7 13.8(4) . . ?
C27 C28 U7 89.8(3) . . ?
C27 C28 U10 70.5(5) . . ?
C29 C28 C27 120.5(5) . . ?
C29 C28 C50 120.4(5) . . ?
C29 C28 U7 77.7(3) . . ?
C29 C28 U10 88.6(5) . . ?
C50 C28 C27 108.0(5) . . ?
C50 C28 U7 69.6(3) . . ?
C50 C28 U10 76.5(5) . . ?
U10 C28 U7 19.3(4) . . ?
C11 C29 U7 96.7(3) . . ?
C11 C29 U10 88.5(5) . . ?
C28 C29 C11 116.9(5) . . ?
C28 C29 U7 68.1(3) . . ?
C28 C29 U10 59.1(4) . . ?
C30 C29 C11 118.7(5) . . ?
C30 C29 C28 117.9(5) . . ?
C30 C29 U7 80.1(3) . . ?
C30 C29 U10 97.0(5) . . ?
U7 C29 U10 17.0(4) . . ?
C29 C30 C31 119.7(5) . . ?
C29 C30 C52 122.6(5) . . ?
C29 C30 U7 68.2(3) . . ?
C31 C30 U7 99.8(3) . . ?
C52 C30 C31 107.0(5) . . ?
C52 C30 U7 72.9(3) . . ?
C13 C31 C30 120.8(5) . . ?
C13 C31 C32 122.5(5) . . ?
C32 C31 C30 106.8(5) . . ?
C31 C32 C33 120.3(5) . . ?
C31 C32 C53 109.7(5) . . ?
C33 C32 C53 120.8(5) . . ?
C32 C33 C56 117.2(5) . . ?
C34 C33 C32 117.6(5) . . ?
C34 C33 C56 117.8(5) . . ?
C14 C34 C35 107.4(4) . . ?
C33 C34 C14 122.1(5) . . ?
C33 C34 C35 120.9(4) . . ?
C34 C35 C16 107.6(4) . . ?
C36 C35 C16 121.1(4) . . ?
C36 C35 C34 121.4(5) . . ?
C35 C36 C37 117.5(4) . . ?
C35 C36 C57 117.9(5) . . ?
C35 C36 U9 95.5(4) . . ?
C37 C36 U9 56.0(4) . . ?
C57 C36 C37 117.3(4) . . ?
C57 C36 U9 92.0(4) . . ?
C36 C37 C38 120.7(4) . . ?
C36 C37 C60 121.0(4) . . ?
C36 C37 U8 104.6(3) . . ?
C36 C37 U9 94.4(5) . . ?
C38 C37 C60 108.2(4) . . ?
C38 C37 U8 61.5(3) . . ?
C38 C37 U9 73.1(5) . . ?
C60 C37 U8 70.7(3) . . ?
C60 C37 U9 69.2(4) . . ?
U9 C37 U8 12.8(4) . . ?
C17 C38 C37 122.0(4) . . ?
C17 C38 C39 120.1(5) . . ?
C17 C38 U8 90.4(3) . . ?
C17 C38 U9 94.7(4) . . ?
C37 C38 C39 108.1(4) . . ?
C37 C38 U8 89.1(3) . . ?
C37 C38 U9 72.0(5) . . ?
C39 C38 U8 58.0(2) . . ?
C39 C38 U9 70.4(5) . . ?
U9 C38 U8 18.0(4) . . ?
C38 C39 U8 87.9(3) . . ?
C38 C39 U9 74.3(5) . . ?
C40 C39 C38 120.8(4) . . ?
C40 C39 C61 121.3(5) . . ?
C40 C39 U8 73.0(3) . . ?
C40 C39 U9 92.4(5) . . ?
C61 C39 C38 107.5(4) . . ?
C61 C39 U8 77.8(3) . . ?
C61 C39 U9 69.4(4) . . ?
U8 C39 U9 19.8(4) . . ?
C19 C40 U8 90.7(3) . . ?
C19 C40 U9 94.1(4) . . ?
C39 C40 C19 118.0(4) . . ?
C39 C40 U8 69.5(3) . . ?
C39 C40 U9 57.1(4) . . ?
C41 C40 C19 117.3(5) . . ?
C41 C40 C39 117.2(4) . . ?
C41 C40 U8 82.4(3) . . ?
C41 C40 U9 91.8(4) . . ?
U8 C40 U9 12.8(3) . . ?
C40 C41 C42 120.6(5) . . ?
C40 C41 C63 120.9(5) . . ?
C40 C41 U8 63.1(2) . . ?
C42 C41 U8 99.1(3) . . ?
C63 C41 C42 108.1(4) . . ?
C63 C41 U8 78.9(3) . . ?
C21 C42 C41 120.6(5) . . ?
C21 C42 C43 121.5(5) . . ?
C21 C42 U8 90.5(3) . . ?
C41 C42 U8 53.1(2) . . ?
C43 C42 C41 107.7(4) . . ?
C43 C42 U8 93.8(3) . . ?
C44 C43 C42 120.7(5) . . ?
C44 C43 C64 120.5(5) . . ?
C64 C43 C42 109.4(5) . . ?
C43 C44 C23 117.4(5) . . ?
C45 C44 C23 117.6(5) . . ?
C45 C44 C43 117.6(5) . . ?
C44 C45 C46 121.5(4) . . ?
C44 C45 C66 121.6(5) . . ?
C66 C45 C46 107.1(4) . . ?
C25 C46 C45 120.8(5) . . ?
C25 C46 C47 120.7(5) . . ?
C47 C46 C45 108.5(4) . . ?
C46 C47 C67 108.7(4) . . ?
C46 C47 U3 95.5(3) . . ?
C48 C47 C46 121.4(4) . . ?
C48 C47 C67 120.2(5) . . ?
C48 C47 U3 87.6(3) . . ?
C67 C47 U3 55.6(3) . . ?
C47 C48 C70 116.2(4) . . ?
C47 C48 U7 105.0(3) . . ?
C47 C48 U10 94.8(4) . . ?
C49 C48 C47 118.1(5) . . ?
C49 C48 C70 119.1(5) . . ?
C49 C48 U7 60.2(3) . . ?
C49 C48 U10 55.5(4) . . ?
C70 C48 U7 81.0(3) . . ?
C70 C48 U10 95.0(5) . . ?
U10 C48 U7 14.7(3) . . ?
C26 C49 U7 85.5(3) . . ?
C26 C49 U10 69.6(5) . . ?
C48 C49 C26 120.9(5) . . ?
C48 C49 C50 120.5(5) . . ?
C48 C49 U7 92.5(3) . . ?
C48 C49 U10 96.0(5) . . ?
C50 C49 C26 108.3(4) . . ?
C50 C49 U7 58.9(2) . . ?
C50 C49 U10 70.9(5) . . ?
U10 C49 U7 16.8(4) . . ?
C28 C50 U7 74.0(3) . . ?
C28 C50 U10 67.6(4) . . ?
C49 C50 C28 107.9(5) . . ?
C49 C50 U7 88.4(3) . . ?
C49 C50 U10 74.5(5) . . ?
C51 C50 C28 120.8(5) . . ?
C51 C50 C49 121.0(4) . . ?
C51 C50 U7 76.2(3) . . ?
C51 C50 U10 94.4(5) . . ?
U7 C50 U10 18.9(4) . . ?
C50 C51 C52 117.5(4) . . ?
C50 C51 C71 117.6(5) . . ?
C50 C51 U7 68.4(3) . . ?
C50 C51 U10 56.0(4) . . ?
C52 C51 C71 117.0(5) . . ?
C52 C51 U7 81.0(3) . . ?
C52 C51 U10 91.6(4) . . ?
C71 C51 U7 92.8(3) . . ?
C71 C51 U10 94.9(4) . . ?
U7 C51 U10 13.1(4) . . ?
C30 C52 C51 120.1(5) . . ?
C30 C52 C53 109.2(5) . . ?
C30 C52 U7 75.4(3) . . ?
C51 C52 C53 120.1(4) . . ?
C51 C52 U7 65.7(2) . . ?
C53 C52 U7 99.2(3) . . ?
C32 C53 C52 107.2(4) . . ?
C54 C53 C32 121.4(5) . . ?
C54 C53 C52 121.3(5) . . ?
C53 C54 C55 118.0(5) . . ?
C72 C54 C53 118.8(5) . . ?
C72 C54 C55 116.0(4) . . ?
C54 C55 C75 120.4(5) . . ?
C54 C55 U5 92.0(3) . . ?
C56 C55 C54 120.9(5) . . ?
C56 C55 C75 108.9(4) . . ?
C56 C55 U5 89.2(3) . . ?
C75 C55 U5 56.6(2) . . ?
C55 C56 C33 121.4(5) . . ?
C55 C56 C57 109.2(4) . . ?
C57 C56 C33 120.3(5) . . ?
C36 C57 C56 121.5(4) . . ?
C36 C57 C58 121.2(4) . . ?
C36 C57 U5 98.0(3) . . ?
C56 C57 C58 107.2(4) . . ?
C56 C57 U5 82.9(3) . . ?
C58 C57 U5 55.6(3) . . ?
C57 C58 C75 107.7(4) . . ?
C57 C58 U5 95.1(3) . . ?
C59 C58 C57 121.2(5) . . ?
C59 C58 C75 121.3(5) . . ?
C59 C58 U5 76.5(3) . . ?
C75 C58 U5 68.3(3) . . ?
C58 C59 C60 118.7(5) . . ?
C58 C59 C77 116.1(5) . . ?
C58 C59 U5 70.8(3) . . ?
C58 C59 U9 95.8(4) . . ?
C60 C59 C77 118.3(5) . . ?
C60 C59 U5 101.0(3) . . ?
C60 C59 U9 57.6(4) . . ?
C77 C59 U5 72.4(3) . . ?
C77 C59 U9 91.4(4) . . ?
C37 C60 C61 107.6(4) . . ?
C37 C60 U8 80.3(3) . . ?
C37 C60 U9 75.3(5) . . ?
C59 C60 C37 120.3(4) . . ?
C59 C60 C61 122.1(5) . . ?
C59 C60 U8 99.8(3) . . ?
C59 C60 U9 90.9(5) . . ?
C61 C60 U8 56.7(2) . . ?
C61 C60 U9 70.8(5) . . ?
U9 C60 U8 14.1(4) . . ?
C39 C61 C60 108.7(4) . . ?
C39 C61 U8 65.5(2) . . ?
C39 C61 U9 74.6(5) . . ?
C60 C61 U8 92.4(3) . . ?
C60 C61 U9 72.8(5) . . ?
C62 C61 C39 120.5(5) . . ?
C62 C61 C60 120.0(4) . . ?
C62 C61 U8 79.7(3) . . ?
C62 C61 U9 88.6(5) . . ?
U9 C61 U8 19.8(4) . . ?
C61 C62 U8 66.4(3) . . ?
C61 C62 U9 59.0(4) . . ?
C63 C62 C61 117.8(5) . . ?
C63 C62 C78 118.9(5) . . ?
C63 C62 U8 78.2(3) . . ?
C63 C62 U9 95.4(5) . . ?
C78 C62 C61 116.9(5) . . ?
C78 C62 U8 100.8(3) . . ?
C78 C62 U9 90.3(4) . . ?
U8 C62 U9 17.4(3) . . ?
C41 C63 C64 107.8(4) . . ?
C41 C63 U8 68.4(3) . . ?
C62 C63 C41 121.7(5) . . ?
C62 C63 C64 120.0(5) . . ?
C62 C63 U8 70.5(3) . . ?
C64 C63 U8 102.2(3) . . ?
C43 C64 C63 107.0(4) . . ?
C65 C64 C43 121.5(5) . . ?
C65 C64 C63 121.2(5) . . ?
C64 C65 C66 117.7(5) . . ?
C64 C65 C79 118.6(5) . . ?
C64 C65 U3 103.6(3) . . ?
C66 C65 C79 116.2(5) . . ?
C66 C65 U3 75.0(3) . . ?
C79 C65 U3 65.0(3) . . ?
C45 C66 C65 120.8(5) . . ?
C45 C66 C67 109.6(4) . . ?
C45 C66 U3 100.8(3) . . ?
C65 C66 C67 119.6(4) . . ?
C65 C66 U3 74.4(3) . . ?
C67 C66 U3 65.2(3) . . ?
C47 C67 C66 106.1(4) . . ?
C47 C67 U2 96.9(3) . . ?
C47 C67 U3 95.8(3) . . ?
C66 C67 U2 93.8(3) . . ?
C66 C67 U3 82.5(3) . . ?
C68 C67 C47 124.0(5) . . ?
C68 C67 C66 123.7(5) . . ?
C68 C67 U2 58.8(3) . . ?
C68 C67 U3 69.4(3) . . ?
U3 C67 U2 12.19(10) . . ?
C67 C68 C80 116.7(4) . . ?
C67 C68 U2 92.1(3) . . ?
C67 C68 U3 76.3(3) . . ?
C69 C68 C67 116.1(4) . . ?
C69 C68 C80 116.5(5) . . ?
C69 C68 U2 74.0(3) . . ?
C69 C68 U3 87.2(3) . . ?
C80 C68 U2 71.4(3) . . ?
C80 C68 U3 73.6(3) . . ?
U3 C68 U2 17.10(11) . . ?
C68 C69 C70 119.6(4) . . ?
C68 C69 C73 122.8(4) . . ?
C68 C69 U2 73.2(3) . . ?
C68 C69 U3 61.2(3) . . ?
C70 C69 C73 106.1(4) . . ?
C70 C69 U2 91.5(3) . . ?
C70 C69 U3 89.3(3) . . ?
C73 C69 U2 73.0(3) . . ?
C73 C69 U3 88.6(3) . . ?
U2 C69 U3 15.75(9) . . ?
C48 C70 C69 123.6(4) . . ?
C48 C70 U2 96.9(3) . . ?
C48 C70 U3 84.2(3) . . ?
C69 C70 U2 58.9(2) . . ?
C69 C70 U3 62.3(2) . . ?
C71 C70 C48 120.2(4) . . ?
C71 C70 C69 109.4(4) . . ?
C71 C70 U2 87.3(3) . . ?
C71 C70 U3 98.8(3) . . ?
U2 C70 U3 13.99(8) . . ?
C51 C71 U7 56.9(2) . . ?
C70 C71 C51 121.5(5) . . ?
C70 C71 U7 90.0(3) . . ?
C72 C71 C51 122.3(5) . . ?
C72 C71 C70 109.4(4) . . ?
C72 C71 U7 100.9(3) . . ?
C54 C72 C71 120.2(5) . . ?
C54 C72 C73 124.5(5) . . ?
C54 C72 U2 95.8(3) . . ?
C71 C72 C73 107.7(4) . . ?
C71 C72 U2 87.2(3) . . ?
C73 C72 U2 58.7(2) . . ?
C69 C73 C72 107.3(4) . . ?
C69 C73 U2 73.3(2) . . ?
C69 C73 U3 62.7(2) . . ?
C69 C73 U5 93.7(3) . . ?
C72 C73 U2 91.3(3) . . ?
C72 C73 U3 96.4(3) . . ?
C72 C73 U5 86.3(3) . . ?
C74 C73 C69 122.1(4) . . ?
C74 C73 C72 119.0(5) . . ?
C74 C73 U2 72.9(3) . . ?
C74 C73 U3 78.7(3) . . ?
C74 C73 U5 59.1(3) . . ?
U2 C73 U3 10.77(8) . . ?
U2 C73 U5 20.45(13) . . ?
U5 C73 U3 31.00(14) . . ?
C73 C74 C75 115.3(4) . . ?
C73 C74 C76 116.0(5) . . ?
C73 C74 U2 74.0(3) . . ?
C73 C74 U5 91.1(3) . . ?
C75 C74 C76 115.9(4) . . ?
C75 C74 U2 89.5(3) . . ?
C75 C74 U5 67.1(3) . . ?
C76 C74 U2 70.8(3) . . ?
C76 C74 U5 76.2(3) . . ?
U5 C74 U2 23.66(15) . . ?
C55 C75 C58 107.0(4) . . ?
C55 C75 C74 124.5(5) . . ?
C55 C75 U2 96.7(3) . . ?
C55 C75 U5 92.5(3) . . ?
C58 C75 U2 92.5(3) . . ?
C58 C75 U5 75.9(3) . . ?
C74 C75 C58 122.5(4) . . ?
C74 C75 U2 60.4(2) . . ?
C74 C75 U5 77.9(3) . . ?
U5 C75 U2 19.00(15) . . ?
C74 C76 C80 121.7(4) . . ?
C74 C76 U2 75.2(3) . . ?
C74 C76 U3 88.7(3) . . ?
C74 C76 U5 70.2(3) . . ?
C77 C76 C74 118.9(4) . . ?
C77 C76 C80 106.5(4) . . ?
C77 C76 U2 86.3(3) . . ?
C77 C76 U3 84.4(3) . . ?
C77 C76 U5 70.7(3) . . ?
C80 C76 U2 73.1(2) . . ?
C80 C76 U3 60.2(2) . . ?
C80 C76 U5 94.6(3) . . ?
U2 C76 U3 14.64(9) . . ?
U2 C76 U5 23.47(14) . . ?
U5 C76 U3 34.46(16) . . ?
C59 C77 C76 124.7(5) . . ?
C59 C77 U2 95.6(3) . . ?
C59 C77 U3 103.8(3) . . ?
C59 C77 U5 74.0(3) . . ?
C76 C77 U2 62.2(2) . . ?
C76 C77 U3 67.0(3) . . ?
C76 C77 U5 76.0(3) . . ?
C78 C77 C59 118.2(5) . . ?
C78 C77 C76 109.7(4) . . ?
C78 C77 U2 84.7(3) . . ?
C78 C77 U3 70.9(3) . . ?
C78 C77 U5 95.1(3) . . ?
U2 C77 U3 13.97(8) . . ?
U5 C77 U2 21.61(15) . . ?
U5 C77 U3 31.99(17) . . ?
C62 C78 C77 124.1(5) . . ?
C62 C78 C79 121.9(5) . . ?
C62 C78 U2 108.0(3) . . ?
C62 C78 U3 102.4(3) . . ?
C62 C78 U5 99.5(3) . . ?
C62 C78 U9 61.6(4) . . ?
C77 C78 C79 107.5(4) . . ?
C77 C78 U2 66.9(2) . . ?
C77 C78 U3 81.0(3) . . ?
C77 C78 U5 56.2(3) . . ?
C77 C78 U9 80.3(4) . . ?
C79 C78 U2 67.6(2) . . ?
C79 C78 U3 58.7(2) . . ?
C79 C78 U5 87.2(3) . . ?
C79 C78 U9 108.4(4) . . ?
U3 C78 U2 14.32(9) . . ?
U3 C78 U5 31.56(15) . . ?
U5 C78 U2 19.72(12) . . ?
C65 C79 C78 119.2(5) . . ?
C65 C79 C80 125.0(5) . . ?
C65 C79 U2 97.8(3) . . ?
C65 C79 U3 83.2(3) . . ?
C78 C79 U2 83.8(3) . . ?
C78 C79 U3 91.2(3) . . ?
C80 C79 C78 109.4(4) . . ?
C80 C79 U2 62.4(2) . . ?
C80 C79 U3 71.1(3) . . ?
U3 C79 U2 14.61(10) . . ?
C68 C80 C76 120.9(4) . . ?
C68 C80 U2 74.9(3) . . ?
C68 C80 U3 71.2(3) . . ?
C68 C80 U5 91.3(3) . . ?
C76 C80 U2 71.6(2) . . ?
C76 C80 U3 87.4(3) . . ?
C76 C80 U5 56.3(3) . . ?
C79 C80 C68 118.2(4) . . ?
C79 C80 C76 106.8(4) . . ?
C79 C80 U2 86.5(3) . . ?
C79 C80 U3 74.4(3) . . ?
C79 C80 U5 84.1(3) . . ?
U2 C80 U5 17.56(11) . . ?
U3 C80 U2 17.40(11) . . ?
U3 C80 U5 31.16(15) . . ?
C1 U1 C2 34.49(19) . . ?
C1 U1 C3 61.16(18) . . ?
C1 U1 C4 69.46(17) . . ?
C1 U1 C5 58.89(17) . . ?
C1 U1 C6 33.74(18) . . ?
C1 U1 C7 53.95(17) . . ?
C1 U1 C10 30.77(17) . . ?
C1 U1 C20 87.18(17) . . ?
C2 U1 C3 33.45(17) . . ?
C2 U1 C7 87.56(17) . . ?
C2 U1 C10 51.39(17) . . ?
C2 U1 C20 100.78(16) . . ?
C3 U1 C7 103.44(16) . . ?
C3 U1 C10 84.46(16) . . ?
C3 U1 C20 84.65(16) . . ?
C4 U1 C2 58.24(17) . . ?
C4 U1 C3 32.85(17) . . ?
C4 U1 C7 86.95(17) . . ?
C4 U1 C10 99.83(16) . . ?
C4 U1 C20 52.08(16) . . ?
C5 U1 C2 69.95(18) . . ?
C5 U1 C3 60.88(18) . . ?
C5 U1 C4 34.26(18) . . ?
C5 U1 C6 33.64(17) . . ?
C5 U1 C7 53.57(17) . . ?
C5 U1 C10 86.98(17) . . ?
C5 U1 C20 31.18(16) . . ?
C6 U1 C2 61.62(18) . . ?
C6 U1 C3 73.35(18) . . ?
C6 U1 C4 61.15(18) . . ?
C6 U1 C7 30.10(17) . . ?
C6 U1 C10 55.43(17) . . ?
C6 U1 C20 55.40(16) . . ?
C7 U1 C20 57.78(15) . . ?
C10 U1 C7 58.67(16) . . ?
C10 U1 C20 110.21(16) . . ?
U4 U1 C1 102.3(3) . . ?
U4 U1 C2 70.3(3) . . ?
U4 U1 C3 63.6(3) . . ?
U4 U1 C4 90.0(3) . . ?
U4 U1 C5 123.4(3) . . ?
U4 U1 C6 131.6(3) . . ?
U4 U1 C7 155.4(3) . . ?
U4 U1 C10 98.0(3) . . ?
U4 U1 C20 135.1(3) . . ?
U4 U1 U6 131.0(4) . . ?
U4 U1 N1 73.8(3) . . ?
U6 U1 C1 83.2(3) . . ?
U6 U1 C2 113.7(3) . . ?
U6 U1 C3 144.4(3) . . ?
U6 U1 C4 135.4(3) . . ?
U6 U1 C5 101.4(3) . . ?
U6 U1 C6 76.4(3) . . ?
U6 U1 C7 48.5(3) . . ?
U6 U1 C10 62.8(3) . . ?
U6 U1 C20 93.4(3) . . ?
U6 U1 N1 69.2(3) . . ?
N1 U1 C1 134.94(16) . . ?
N1 U1 C2 131.27(16) . . ?
N1 U1 C3 137.27(17) . . ?
N1 U1 C4 152.47(16) . . ?
N1 U1 C5 158.57(16) . . ?
N1 U1 C6 145.46(17) . . ?
N1 U1 C7 116.95(16) . . ?
N1 U1 C10 104.27(15) . . ?
N1 U1 C20 127.94(14) . . ?
C68 U2 C69 32.75(16) . . ?
C68 U2 C73 60.38(17) . . ?
C68 U2 C75 103.29(15) . . ?
C68 U2 C77 86.23(15) . . ?
C68 U2 C79 55.47(15) . . ?
C69 U2 C75 86.01(16) . . ?
C69 U2 C77 100.93(15) . . ?
C69 U2 C79 86.47(15) . . ?
C73 U2 C69 33.73(17) . . ?
C73 U2 C75 52.99(16) . . ?
C73 U2 C77 87.42(16) . . ?
C73 U2 C79 100.85(16) . . ?
C74 U2 C68 73.15(17) . . ?
C74 U2 C69 60.45(16) . . ?
C74 U2 C73 33.08(16) . . ?
C74 U2 C75 30.16(15) . . ?
C74 U2 C77 56.21(16) . . ?
C74 U2 C79 86.46(16) . . ?
C76 U2 C68 61.86(16) . . ?
C76 U2 C69 69.77(16) . . ?
C76 U2 C73 58.91(16) . . ?
C76 U2 C74 34.04(17) . . ?
C76 U2 C75 54.17(16) . . ?
C76 U2 C77 31.44(15) . . ?
C76 U2 C79 52.97(16) . . ?
C76 U2 C80 35.23(17) . . ?
C77 U2 C75 59.01(15) . . ?
C77 U2 C79 49.37(15) . . ?
C79 U2 C75 104.50(14) . . ?
C80 U2 C68 33.69(16) . . ?
C80 U2 C69 58.41(16) . . ?
C80 U2 C73 69.92(17) . . ?
C80 U2 C74 62.11(17) . . ?
C80 U2 C75 88.31(16) . . ?
C80 U2 C77 53.03(16) . . ?
C80 U2 C79 31.13(16) . . ?
U3 U2 C68 70.9(3) . . ?
U3 U2 C69 96.4(3) . . ?
U3 U2 C73 129.7(3) . . ?
U3 U2 C74 138.9(3) . . ?
U3 U2 C75 160.7(3) . . ?
U3 U2 C76 108.7(3) . . ?
U3 U2 C77 101.8(3) . . ?
U3 U2 C79 56.7(3) . . ?
U3 U2 C80 76.9(3) . . ?
U3 U2 U5 128.6(4) . . ?
U3 U2 N1 81.6(3) . . ?
U5 U2 C68 145.4(3) . . ?
U5 U2 C69 133.6(3) . . ?
U5 U2 C73 99.9(3) . . ?
U5 U2 C74 76.1(3) . . ?
U5 U2 C75 47.9(3) . . ?
U5 U2 C76 83.8(3) . . ?
U5 U2 C77 63.4(3) . . ?
U5 U2 C79 107.5(3) . . ?
U5 U2 C80 115.6(3) . . ?
U5 U2 N1 76.2(3) . . ?
N1 U2 C68 138.39(16) . . ?
N1 U2 C69 127.91(15) . . ?
N1 U2 C73 128.19(16) . . ?
N1 U2 C74 139.55(17) . . ?
N1 U2 C75 112.01(15) . . ?
N1 U2 C76 159.54(17) . . ?
N1 U2 C77 130.63(15) . . ?
N1 U2 C79 130.02(15) . . ?
N1 U2 C80 158.25(17) . . ?
C65 U3 C66 30.53(16) . . ?
C65 U3 C69 102.49(19) . . ?
C65 U3 C76 84.52(17) . . ?
C65 U3 C78 52.75(16) . . ?
C66 U3 C69 86.87(19) . . ?
C66 U3 C76 100.34(18) . . ?
C66 U3 C78 82.19(18) . . ?
C67 U3 C65 57.36(18) . . ?
C67 U3 C66 32.32(17) . . ?
C67 U3 C69 55.47(18) . . ?
C67 U3 C76 90.38(18) . . ?
C67 U3 C78 98.56(18) . . ?
C68 U3 C65 70.93(19) . . ?
C68 U3 C66 59.73(19) . . ?
C68 U3 C67 34.24(18) . . ?
C68 U3 C69 31.59(17) . . ?
C68 U3 C76 58.76(18) . . ?
C68 U3 C78 86.13(18) . . ?
C68 U3 C79 61.62(18) . . ?
C68 U3 C80 35.11(17) . . ?
C69 U3 C76 62.48(17) . . ?
C69 U3 C78 106.53(17) . . ?
C76 U3 C78 49.14(15) . . ?
C79 U3 C65 31.87(16) . . ?
C79 U3 C66 55.77(18) . . ?
C79 U3 C67 68.48(19) . . ?
C79 U3 C69 89.49(18) . . ?
C79 U3 C76 53.00(17) . . ?
C79 U3 C78 30.10(16) . . ?
C80 U3 C65 59.60(18) . . ?
C80 U3 C66 68.54(19) . . ?
C80 U3 C67 60.17(18) . . ?
C80 U3 C69 56.49(17) . . ?
C80 U3 C76 32.39(17) . . ?
C80 U3 C78 51.97(16) . . ?
C80 U3 C79 34.44(17) . . ?
U2 U3 C65 140.5(3) . . ?
U2 U3 C66 151.3(3) . . ?
U2 U3 C67 123.1(3) . . ?
U2 U3 C68 92.0(3) . . ?
U2 U3 C69 67.8(3) . . ?
U2 U3 C76 56.7(2) . . ?
U2 U3 C78 92.0(3) . . ?
U2 U3 C79 108.7(3) . . ?
U2 U3 C80 85.7(3) . . ?
U2 U3 U5 30.1(3) . . ?
U2 U3 N1 76.7(3) . . ?
U5 U3 C65 129.9(3) . . ?
U5 U3 C66 159.8(3) . . ?
U5 U3 C67 150.7(3) . . ?
U5 U3 C68 116.7(3) . . ?
U5 U3 C69 97.3(3) . . ?
U5 U3 C76 64.9(2) . . ?
U5 U3 C78 77.6(2) . . ?
U5 U3 C79 104.3(3) . . ?
U5 U3 C80 97.3(3) . . ?
U5 U3 N1 65.9(2) . . ?
N1 U3 C65 135.5(2) . . ?
N1 U3 C66 129.3(2) . . ?
N1 U3 C67 133.0(2) . . ?
N1 U3 C68 146.7(2) . . ?
N1 U3 C69 117.5(2) . . ?
N1 U3 C76 130.2(3) . . ?
N1 U3 C78 124.9(2) . . ?
N1 U3 C79 151.7(2) . . ?
N1 U3 C80 162.2(3) . . ?
C1 U4 C13 83.37(19) . . ?
C1 U4 C14 99.8(2) . . ?
C1 U4 C18 92.86(19) . . ?
C2 U4 C1 32.92(19) . . ?
C2 U4 C4 58.61(19) . . ?
C2 U4 C12 33.91(19) . . ?
C2 U4 C13 58.07(19) . . ?
C2 U4 C14 67.6(2) . . ?
C2 U4 C15 60.7(2) . . ?
C2 U4 C18 87.07(19) . . ?
C3 U4 C1 60.4(2) . . ?
C3 U4 C2 36.15(19) . . ?
C3 U4 C4 33.08(18) . . ?
C3 U4 C12 61.7(2) . . ?
C3 U4 C13 70.0(2) . . ?
C3 U4 C14 59.0(2) . . ?
C3 U4 C15 34.49(19) . . ?
C3 U4 C18 54.90(17) . . ?
C4 U4 C1 64.51(19) . . ?
C4 U4 C13 103.0(2) . . ?
C4 U4 C14 87.8(2) . . ?
C4 U4 C18 29.70(15) . . ?
C12 U4 C1 53.07(19) . . ?
C12 U4 C4 91.0(2) . . ?
C12 U4 C13 30.59(17) . . ?
C12 U4 C14 54.42(19) . . ?
C12 U4 C18 116.6(2) . . ?
C13 U4 C18 117.1(2) . . ?
C14 U4 C13 29.94(17) . . ?
C14 U4 C18 91.36(19) . . ?
C15 U4 C1 91.7(2) . . ?
C15 U4 C4 57.32(19) . . ?
C15 U4 C12 67.8(2) . . ?
C15 U4 C13 56.19(19) . . ?
C15 U4 C14 31.41(17) . . ?
C15 U4 C18 61.29(18) . . ?
U1 U4 C1 63.1(3) . . ?
U1 U4 C2 93.6(3) . . ?
U1 U4 C3 100.7(3) . . ?
U1 U4 C4 74.4(3) . . ?
U1 U4 C12 114.2(4) . . ?
U1 U4 C13 144.4(4) . . ?
U1 U4 C14 159.2(4) . . ?
U1 U4 C15 131.6(4) . . ?
U1 U4 C18 78.4(3) . . ?
U1 U4 U6 31.6(3) . . ?
U1 U4 N1 86.3(3) . . ?
U6 U4 C1 68.2(2) . . ?
U6 U4 C2 100.7(3) . . ?
U6 U4 C3 123.7(3) . . ?
U6 U4 C4 104.2(3) . . ?
U6 U4 C12 103.9(3) . . ?
U6 U4 C13 126.0(3) . . ?
U6 U4 C14 156.0(3) . . ?
U6 U4 C15 158.2(3) . . ?
U6 U4 C18 109.5(3) . . ?
U6 U4 N1 63.7(2) . . ?
N1 U4 C1 125.8(2) . . ?
N1 U4 C2 146.6(2) . . ?
N1 U4 C3 172.6(3) . . ?
N1 U4 C4 150.5(3) . . ?
N1 U4 C12 117.6(2) . . ?
N1 U4 C13 105.6(2) . . ?
N1 U4 C14 114.2(2) . . ?
N1 U4 C15 138.2(3) . . ?
N1 U4 C18 125.3(2) . . ?
C55 U5 C57 47.77(17) . . ?
C55 U5 C73 60.98(18) . . ?
C58 U5 C55 52.44(19) . . ?
C58 U5 C57 29.29(17) . . ?
C58 U5 C59 32.67(18) . . ?
C58 U5 C73 88.8(2) . . ?
C58 U5 C74 62.8(2) . . ?
C58 U5 C76 70.5(2) . . ?
C58 U5 C77 58.5(2) . . ?
C59 U5 C55 84.8(2) . . ?
C59 U5 C57 53.23(19) . . ?
C59 U5 C73 103.1(2) . . ?
C59 U5 C76 60.75(19) . . ?
C73 U5 C57 104.0(2) . . ?
C74 U5 C55 57.63(19) . . ?
C74 U5 C57 85.5(2) . . ?
C74 U5 C59 73.3(2) . . ?
C74 U5 C73 29.82(16) . . ?
C74 U5 C76 33.58(18) . . ?
C74 U5 C77 60.5(2) . . ?
C75 U5 C55 30.85(17) . . ?
C75 U5 C57 51.4(2) . . ?
C75 U5 C58 35.76(19) . . ?
C75 U5 C59 61.9(2) . . ?
C75 U5 C73 54.51(19) . . ?
C75 U5 C74 35.01(19) . . ?
C75 U5 C76 60.4(2) . . ?
C75 U5 C77 70.7(2) . . ?
C76 U5 C55 89.0(2) . . ?
C76 U5 C57 99.6(2) . . ?
C76 U5 C73 53.12(18) . . ?
C77 U5 C55 101.1(2) . . ?
C77 U5 C57 85.0(2) . . ?
C77 U5 C59 33.57(18) . . ?
C77 U5 C73 85.7(2) . . ?
C77 U5 C76 33.34(17) . . ?
U2 U5 C55 116.5(4) . . ?
U2 U5 C57 163.6(4) . . ?
U2 U5 C58 141.5(4) . . ?
U2 U5 C59 128.6(4) . . ?
U2 U5 C73 59.6(3) . . ?
U2 U5 C74 80.2(3) . . ?
U2 U5 C75 113.1(4) . . ?
U2 U5 C76 72.8(3) . . ?
U2 U5 C77 95.0(3) . . ?
U2 U5 U3 21.30(19) . . ?
U2 U5 N1 73.6(3) . . ?
U3 U5 C55 137.5(3) . . ?
U3 U5 C57 174.7(3) . . ?
U3 U5 C58 149.8(3) . . ?
U3 U5 C59 123.2(3) . . ?
U3 U5 C73 80.4(3) . . ?
U3 U5 C74 97.3(3) . . ?
U3 U5 C75 132.0(3) . . ?
U3 U5 C76 80.6(3) . . ?
U3 U5 C77 92.4(3) . . ?
U3 U5 N1 66.5(3) . . ?
N1 U5 C55 109.6(2) . . ?
N1 U5 C57 114.0(3) . . ?
N1 U5 C58 143.3(3) . . ?
N1 U5 C59 145.9(3) . . ?
N1 U5 C73 110.9(3) . . ?
N1 U5 C74 140.6(3) . . ?
N1 U5 C75 140.1(3) . . ?
N1 U5 C76 146.1(4) . . ?
N1 U5 C77 149.2(3) . . ?
C1 U6 C23 111.0(2) . . ?
C1 U6 C24 102.6(2) . . ?
C6 U6 C1 32.50(19) . . ?
C6 U6 C10 59.5(2) . . ?
C6 U6 C22 59.2(2) . . ?
C6 U6 C23 84.7(2) . . ?
C6 U6 C24 89.2(2) . . ?
C7 U6 C1 59.5(2) . . ?
C7 U6 C6 34.4(2) . . ?
C7 U6 C8 38.1(2) . . ?
C7 U6 C9 64.1(2) . . ?
C7 U6 C10 71.3(2) . . ?
C7 U6 C22 32.92(19) . . ?
C7 U6 C23 52.0(2) . . ?
C7 U6 C24 55.7(2) . . ?
C8 U6 C1 70.9(2) . . ?
C8 U6 C6 64.0(2) . . ?
C8 U6 C9 34.0(2) . . ?
C8 U6 C10 59.6(2) . . ?
C8 U6 C22 55.6(2) . . ?
C8 U6 C23 51.5(2) . . ?
C8 U6 C24 31.90(19) . . ?
C9 U6 C1 60.0(2) . . ?
C9 U6 C6 73.4(2) . . ?
C9 U6 C10 33.4(2) . . ?
C9 U6 C22 89.0(2) . . ?
C9 U6 C23 83.4(2) . . ?
C9 U6 C24 56.9(2) . . ?
C10 U6 C1 32.64(18) . . ?
C10 U6 C22 103.9(2) . . ?
C10 U6 C23 110.8(3) . . ?
C10 U6 C24 88.6(2) . . ?
C22 U6 C1 90.0(2) . . ?
C22 U6 C23 28.88(17) . . ?
C22 U6 C24 50.91(19) . . ?
C24 U6 C23 29.37(16) . . ?
U1 U6 C1 69.3(3) . . ?
U1 U6 C6 75.3(3) . . ?
U1 U6 C7 107.2(3) . . ?
U1 U6 C8 138.0(4) . . ?
U1 U6 C9 125.0(4) . . ?
U1 U6 C10 91.6(3) . . ?
U1 U6 C22 111.5(3) . . ?
U1 U6 C23 136.6(3) . . ?
U1 U6 C24 161.7(4) . . ?
U1 U6 U4 17.40(16) . . ?
U1 U6 N1 75.5(3) . . ?
U4 U6 C1 73.3(2) . . ?
U4 U6 C6 87.6(3) . . ?
U4 U6 C7 121.5(3) . . ?
U4 U6 C8 143.9(3) . . ?
U4 U6 C9 119.5(3) . . ?
U4 U6 C10 87.5(3) . . ?
U4 U6 C22 128.9(3) . . ?
U4 U6 C23 152.5(3) . . ?
U4 U6 C24 175.8(3) . . ?
U4 U6 N1 63.2(2) . . ?
N1 U6 C1 129.9(3) . . ?
N1 U6 C6 150.6(3) . . ?
N1 U6 C7 169.6(3) . . ?
N1 U6 C8 143.7(3) . . ?
N1 U6 C9 123.0(3) . . ?
N1 U6 C10 118.9(3) . . ?
N1 U6 C22 136.7(3) . . ?
N1 U6 C23 119.2(3) . . ?
N1 U6 C24 120.1(3) . . ?
U2 N1 U1 150.0(2) . . ?
U2 N1 U3 21.76(13) . . ?
U2 N1 U4 151.9(2) . . ?
U2 N1 U5 30.27(19) . . ?
U2 N1 U6 138.8(3) . . ?
U3 N1 U1 135.3(2) . . ?
U3 N1 U4 148.6(2) . . ?
U3 N1 U6 117.0(3) . . ?
U4 N1 U1 19.93(14) . . ?
U4 N1 U6 53.1(2) . . ?
U5 N1 U1 132.6(3) . . ?
U5 N1 U3 47.6(2) . . ?
U5 N1 U4 124.1(3) . . ?
U5 N1 U6 151.5(3) . . ?
U6 N1 U1 35.38(18) . . ?
C26 U7 C11 87.41(17) . . ?
C27 U7 C11 58.40(17) . . ?
C27 U7 C26 29.14(15) . . ?
C27 U7 C71 108.24(18) . . ?
C28 U7 C11 52.78(17) . . ?
C28 U7 C26 51.22(19) . . ?
C28 U7 C27 31.89(18) . . ?
C28 U7 C29 34.2(2) . . ?
C28 U7 C30 57.9(2) . . ?
C28 U7 C49 55.08(18) . . ?
C28 U7 C51 63.73(19) . . ?
C28 U7 C52 69.9(2) . . ?
C28 U7 C71 90.61(19) . . ?
C29 U7 C11 28.78(17) . . ?
C29 U7 C26 83.11(19) . . ?
C29 U7 C27 56.79(19) . . ?
C29 U7 C30 31.73(18) . . ?
C29 U7 C49 88.7(2) . . ?
C29 U7 C52 58.52(19) . . ?
C29 U7 C71 103.45(19) . . ?
C30 U7 C11 51.20(17) . . ?
C30 U7 C26 108.93(19) . . ?
C30 U7 C27 86.72(19) . . ?
C30 U7 C49 101.98(19) . . ?
C30 U7 C71 84.54(18) . . ?
C49 U7 C11 105.37(18) . . ?
C49 U7 C26 29.59(15) . . ?
C49 U7 C27 51.09(17) . . ?
C49 U7 C71 61.80(17) . . ?
C50 U7 C11 87.86(19) . . ?
C50 U7 C26 51.61(18) . . ?
C50 U7 C27 54.56(18) . . ?
C50 U7 C28 36.39(18) . . ?
C50 U7 C29 63.0(2) . . ?
C50 U7 C30 69.6(2) . . ?
C50 U7 C49 32.68(18) . . ?
C50 U7 C51 35.44(19) . . ?
C50 U7 C52 59.9(2) . . ?
C50 U7 C71 55.79(17) . . ?
C51 U7 C11 101.91(19) . . ?
C51 U7 C26 85.05(19) . . ?
C51 U7 C27 89.19(19) . . ?
C51 U7 C29 73.2(2) . . ?
C51 U7 C30 59.09(19) . . ?
C51 U7 C49 58.84(19) . . ?
C51 U7 C52 33.27(18) . . ?
C51 U7 C71 30.38(15) . . ?
C52 U7 C11 82.52(18) . . ?
C52 U7 C26 111.00(19) . . ?
C52 U7 C27 101.73(19) . . ?
C52 U7 C30 31.69(17) . . ?
C52 U7 C49 89.89(19) . . ?
C52 U7 C71 53.42(17) . . ?
C71 U7 C11 131.96(18) . . ?
C71 U7 C26 91.31(17) . . ?
U10 U7 C11 81.5(12) . . ?
U10 U7 C26 37.6(12) . . ?
U10 U7 C27 43.9(12) . . ?
U10 U7 C28 75.8(12) . . ?
U10 U7 C29 95.3(12) . . ?
U10 U7 C30 127.0(12) . . ?
U10 U7 C49 65.1(12) . . ?
U10 U7 C50 88.7(12) . . ?
U10 U7 C51 122.7(13) . . ?
U10 U7 C52 145.2(12) . . ?
U10 U7 C71 122.6(13) . . ?
C19 U8 C17 51.72(16) . . ?
C19 U8 C37 94.82(17) . . ?
C19 U8 C60 111.71(18) . . ?
C37 U8 C17 50.28(15) . . ?
C38 U8 C17 28.75(14) . . ?
C38 U8 C19 65.50(17) . . ?
C38 U8 C37 29.38(15) . . ?
C38 U8 C60 51.08(16) . . ?
C38 U8 C63 104.56(19) . . ?
C39 U8 C17 55.45(17) . . ?
C39 U8 C19 59.78(18) . . ?
C39 U8 C37 51.85(18) . . ?
C39 U8 C38 34.14(18) . . ?
C39 U8 C40 37.50(19) . . ?
C39 U8 C41 62.2(2) . . ?
C39 U8 C60 54.08(18) . . ?
C39 U8 C61 36.66(18) . . ?
C39 U8 C62 63.29(19) . . ?
C39 U8 C63 70.9(2) . . ?
C40 U8 C17 65.99(18) . . ?
C40 U8 C19 32.77(16) . . ?
C40 U8 C37 87.43(19) . . ?
C40 U8 C38 61.98(19) . . ?
C40 U8 C41 34.51(18) . . ?
C40 U8 C60 90.63(19) . . ?
C40 U8 C61 65.77(19) . . ?
C40 U8 C62 74.85(19) . . ?
C40 U8 C63 61.07(19) . . ?
C41 U8 C17 100.30(18) . . ?
C41 U8 C19 56.52(17) . . ?
C41 U8 C37 113.20(18) . . ?
C41 U8 C38 93.78(19) . . ?
C41 U8 C60 102.14(18) . . ?
C41 U8 C62 59.19(18) . . ?
C41 U8 C63 32.67(17) . . ?
C60 U8 C17 77.43(16) . . ?
C60 U8 C37 28.95(14) . . ?
C61 U8 C17 84.40(18) . . ?
C61 U8 C19 94.88(18) . . ?
C61 U8 C37 50.78(17) . . ?
C61 U8 C38 56.07(18) . . ?
C61 U8 C41 71.30(19) . . ?
C61 U8 C60 30.87(17) . . ?
C61 U8 C62 33.92(18) . . ?
C61 U8 C63 57.84(19) . . ?
C62 U8 C17 117.11(18) . . ?
C62 U8 C19 107.48(18) . . ?
C62 U8 C37 82.05(18) . . ?
C62 U8 C38 89.61(19) . . ?
C62 U8 C60 55.33(17) . . ?
C62 U8 C63 31.29(17) . . ?
C63 U8 C17 123.69(18) . . ?
C63 U8 C19 88.67(18) . . ?
C63 U8 C37 108.59(18) . . ?
C63 U8 C60 85.18(18) . . ?
U9 U8 C17 78.3(11) . . ?
U9 U8 C19 130.0(12) . . ?
U9 U8 C37 41.6(11) . . ?
U9 U8 C38 69.1(11) . . ?
U9 U8 C39 92.3(11) . . ?
U9 U8 C40 129.0(12) . . ?
U9 U8 C41 147.1(11) . . ?
U9 U8 C60 45.2(11) . . ?
U9 U8 C61 75.9(11) . . ?
U9 U8 C62 91.8(11) . . ?
U9 U8 C63 122.7(11) . . ?
C17 U9 C78 138.9(5) . . ?
C36 U9 C17 60.7(4) . . ?
C36 U9 C78 111.6(5) . . ?
C37 U9 C17 55.4(4) . . ?
C37 U9 C36 29.6(3) . . ?
C37 U9 C38 34.8(3) . . ?
C37 U9 C40 87.4(5) . . ?
C37 U9 C59 57.5(4) . . ?
C37 U9 C62 90.2(5) . . ?
C37 U9 C78 96.9(5) . . ?
C38 U9 C17 29.2(2) . . ?
C38 U9 C36 55.3(4) . . ?
C38 U9 C40 56.5(4) . . ?
C38 U9 C59 88.5(5) . . ?
C38 U9 C62 89.9(5) . . ?
C38 U9 C78 110.8(5) . . ?
C39 U9 C17 55.3(4) . . ?
C39 U9 C36 86.7(5) . . ?
C39 U9 C37 58.9(4) . . ?
C39 U9 C38 35.3(3) . . ?
C39 U9 C40 30.4(3) . . ?
C39 U9 C59 90.1(5) . . ?
C39 U9 C62 58.9(4) . . ?
C39 U9 C78 85.1(5) . . ?
C40 U9 C17 60.8(3) . . ?
C40 U9 C36 111.9(5) . . ?
C40 U9 C78 91.5(5) . . ?
C59 U9 C17 112.9(6) . . ?
C59 U9 C36 62.0(4) . . ?
C59 U9 C40 116.5(5) . . ?
C59 U9 C78 50.2(3) . . ?
C60 U9 C17 86.7(5) . . ?
C60 U9 C36 56.2(4) . . ?
C60 U9 C37 35.5(3) . . ?
C60 U9 C38 59.1(4) . . ?
C60 U9 C39 60.0(4) . . ?
C60 U9 C40 89.0(5) . . ?
C60 U9 C59 31.4(3) . . ?
C60 U9 C62 59.4(4) . . ?
C60 U9 C78 61.4(4) . . ?
C61 U9 C17 86.7(5) . . ?
C61 U9 C36 87.7(5) . . ?
C61 U9 C37 59.5(4) . . ?
C61 U9 C38 59.2(4) . . ?
C61 U9 C39 35.9(3) . . ?
C61 U9 C40 57.5(4) . . ?
C61 U9 C59 59.1(4) . . ?
C61 U9 C60 36.5(3) . . ?
C61 U9 C62 32.4(3) . . ?
C61 U9 C78 52.2(3) . . ?
C62 U9 C17 114.2(5) . . ?
C62 U9 C36 115.5(6) . . ?
C62 U9 C40 63.9(4) . . ?
C62 U9 C59 65.2(4) . . ?
C62 U9 C78 28.0(2) . . ?
U8 U9 C17 86.0(12) . . ?
U8 U9 C36 146.2(14) . . ?
U8 U9 C37 125.6(14) . . ?
U8 U9 C38 92.9(12) . . ?
U8 U9 C39 67.9(10) . . ?
U8 U9 C40 38.2(9) . . ?
U8 U9 C59 136.0(13) . . ?
U8 U9 C60 120.7(13) . . ?
U8 U9 C61 84.3(11) . . ?
U8 U9 C62 70.8(10) . . ?
U8 U9 C78 89.0(11) . . ?
C9 U10 C11 51.6(3) . . ?
C9 U10 C25 63.8(4) . . ?
C9 U10 C48 113.9(6) . . ?
C9 U10 C51 117.3(6) . . ?
C25 U10 C11 114.6(6) . . ?
C25 U10 C48 60.2(4) . . ?
C25 U10 C51 111.0(6) . . ?
C26 U10 C9 59.2(4) . . ?
C26 U10 C11 99.3(5) . . ?
C26 U10 C25 30.0(3) . . ?
C26 U10 C29 91.4(5) . . ?
C26 U10 C48 54.7(4) . . ?
C26 U10 C49 35.1(3) . . ?
C26 U10 C50 59.0(4) . . ?
C26 U10 C51 86.6(5) . . ?
C27 U10 C9 32.7(3) . . ?
C27 U10 C11 63.1(4) . . ?
C27 U10 C25 57.4(5) . . ?
C27 U10 C26 36.2(3) . . ?
C27 U10 C28 37.4(3) . . ?
C27 U10 C29 60.4(4) . . ?
C27 U10 C48 86.4(5) . . ?
C27 U10 C49 59.5(4) . . ?
C27 U10 C50 60.4(4) . . ?
C27 U10 C51 88.6(5) . . ?
C28 U10 C9 61.0(4) . . ?
C28 U10 C11 53.3(4) . . ?
C28 U10 C25 89.3(6) . . ?
C28 U10 C26 60.5(5) . . ?
C28 U10 C29 32.3(3) . . ?
C28 U10 C48 85.8(5) . . ?
C28 U10 C49 59.1(4) . . ?
C28 U10 C50 35.9(3) . . ?
C28 U10 C51 56.4(4) . . ?
C29 U10 C9 67.0(4) . . ?
C29 U10 C11 29.1(2) . . ?
C29 U10 C25 117.6(6) . . ?
C29 U10 C48 112.8(6) . . ?
C29 U10 C51 62.9(4) . . ?
C48 U10 C11 139.1(6) . . ?
C49 U10 C9 90.3(6) . . ?
C49 U10 C11 112.0(6) . . ?
C49 U10 C25 55.9(4) . . ?
C49 U10 C29 89.5(5) . . ?
C49 U10 C48 28.5(2) . . ?
C49 U10 C51 55.1(4) . . ?
C50 U10 C9 91.8(5) . . ?
C50 U10 C11 86.2(5) . . ?
C50 U10 C25 86.9(5) . . ?
C50 U10 C29 58.7(4) . . ?
C50 U10 C48 54.1(4) . . ?
C50 U10 C49 34.6(3) . . ?
C50 U10 C51 29.5(3) . . ?
C51 U10 C11 91.5(5) . . ?
C51 U10 C48 59.5(3) . . ?
U7 U10 C9 133.8(14) . . ?
U7 U10 C11 83.6(12) . . ?
U7 U10 C25 151.8(15) . . ?
U7 U10 C26 130.8(15) . . ?
U7 U10 C27 122.3(14) . . ?
U7 U10 C28 84.9(12) . . ?
U7 U10 C29 67.7(11) . . ?
U7 U10 C48 91.8(13) . . ?
U7 U10 C49 98.1(13) . . ?
U7 U10 C50 72.3(12) . . ?
U7 U10 C51 44.2(10) . . ?
N1N Ni1N N4N 90.20(13) . . ?
N2N Ni1N N1N 89.60(13) . . ?
N2N Ni1N N3N 90.35(13) . . ?
N2N Ni1N N4N 178.03(12) . . ?
N3N Ni1N N1N 177.12(12) . . ?
N3N Ni1N N4N 89.75(13) . . ?
C3N N1N Ni1N 128.4(2) . . ?
C3N N1N C6N 104.0(3) . . ?
C6N N1N Ni1N 127.6(3) . . ?
C1N N2N Ni1N 127.9(2) . . ?
C1N N2N C18N 104.3(3) . . ?
C18N N2N Ni1N 127.7(3) . . ?
C13N N3N Ni1N 127.8(2) . . ?
C13N N3N C16N 104.6(3) . . ?
C16N N3N Ni1N 127.6(3) . . ?
C8N N4N Ni1N 127.6(2) . . ?
C11N N4N Ni1N 128.1(2) . . ?
C11N N4N C8N 104.3(3) . . ?
N2N C1N C2N 125.4(3) . . ?
N2N C1N C20N 111.8(3) . . ?
C2N C1N C20N 122.8(4) . . ?
C3N C2N C1N 123.8(4) . . ?
N1N C3N C2N 124.8(3) . . ?
N1N C3N C4N 111.8(3) . . ?
C2N C3N C4N 123.3(4) . . ?
C3N C4N C23N 125.1(3) . . ?
C5N C4N C3N 105.8(3) . . ?
C5N C4N C23N 129.0(3) . . ?
C4N C5N C6N 106.8(3) . . ?
C4N C5N C25N 129.0(4) . . ?
C6N C5N C25N 124.1(3) . . ?
N1N C6N C5N 111.5(3) . . ?
N1N C6N C7N 125.0(3) . . ?
C7N C6N C5N 123.5(3) . . ?
C8N C7N C6N 124.7(3) . . ?
N4N C8N C9N 111.2(3) . . ?
C7N C8N N4N 124.9(3) . . ?
C7N C8N C9N 123.8(3) . . ?
C8N C9N C27N 124.2(3) . . ?
C10N C9N C8N 107.0(3) . . ?
C10N C9N C27N 128.7(3) . . ?
C9N C10N C11N 106.0(3) . . ?
C9N C10N C29N 128.5(3) . . ?
C11N C10N C29N 125.5(3) . . ?
N4N C11N C10N 111.5(3) . . ?
N4N C11N C12N 125.0(3) . . ?
C12N C11N C10N 123.5(4) . . ?
C11N C12N C13N 123.9(4) . . ?
N3N C13N C12N 125.5(3) . . ?
N3N C13N C14N 111.6(3) . . ?
C12N C13N C14N 122.8(4) . . ?
C13N C14N C31N 125.6(4) . . ?
C15N C14N C13N 106.0(3) . . ?
C15N C14N C31N 128.4(3) . . ?
C14N C15N C16N 106.8(3) . . ?
C14N C15N C33N 128.2(4) . . ?
C16N C15N C33N 125.0(4) . . ?
N3N C16N C15N 110.9(3) . . ?
C17N C16N N3N 124.7(3) . . ?
C17N C16N C15N 124.3(3) . . ?
C16N C17N C18N 124.9(3) . . ?
N2N C18N C19N 111.0(3) . . ?
C17N C18N N2N 124.6(3) . . ?
C17N C18N C19N 124.4(3) . . ?
C18N C19N C35N 125.4(4) . . ?
C20N C19N C18N 107.1(3) . . ?
C20N C19N C35N 127.4(4) . . ?
C1N C20N C21N 125.1(3) . . ?
C19N C20N C1N 105.8(3) . . ?
C19N C20N C21N 129.0(3) . . ?
C20N C21N C22N 112.9(3) . . ?
C4N C23N C24N 113.1(4) . . ?
C5N C25N C26N 112.7(3) . . ?
C9N C27N C28N 112.7(3) . . ?
C10N C29N C30N 112.6(3) . . ?
C14N C31N C32N 112.7(4) . . ?
C15N C33N C34N 112.6(3) . . ?
C19N C35N C36N 112.5(3) . . ?
S2S C1S S1S 179.1(4) . . ?
C3S C2S C4S 119.7(9) . 3_776 ?
C4S C3S C2S 122.4(8) . . ?
C10S C5S C6S 119.5(4) . . ?
C7S C6S C5S 118.9(4) . . ?
C6S C7S C8S 122.1(5) . . ?
C7S C8S C9S 118.9(5) . . ?
C10S C9S C8S 121.3(4) . . ?
C9S C10S C5S 119.2(4) . . ?

loop_
_geom_bond_atom_site_label_1
_geom_bond_atom_site_label_2
_geom_bond_distance
_geom_bond_site_symmetry_2
_geom_bond_publ_flag
C1 C2 1.485(8) . ?
C1 C6 1.450(8) . ?
C1 C10 1.460(8) . ?
C1 U1 2.491(5) . ?
C1 U4 2.728(6) . ?
C1 U6 2.645(7) . ?
C2 C3 1.457(7) . ?
C2 C12 1.440(8) . ?
C2 U1 2.518(5) . ?
C2 U4 2.375(6) . ?
C3 C4 1.430(7) . ?
C3 C15 1.425(8) . ?
C3 U1 2.543(5) . ?
C3 U4 2.318(6) . ?
C4 C5 1.476(8) . ?
C4 C18 1.454(7) . ?
C4 U1 2.512(5) . ?
C4 U4 2.608(6) . ?
C5 C6 1.448(7) . ?
C5 C20 1.485(7) . ?
C5 U1 2.498(5) . ?
C5 U4 2.943(6) . ?
C5 U6 2.994(7) . ?
C6 C7 1.434(8) . ?
C6 U1 2.505(5) . ?
C6 U4 3.018(7) . ?
C6 U6 2.518(7) . ?
C7 C8 1.479(7) . ?
C7 C22 1.436(7) . ?
C7 U1 2.859(5) . ?
C7 U6 2.242(7) . ?
C8 C9 1.389(8) . ?
C8 C24 1.439(7) . ?
C8 U6 2.289(7) . ?
C9 C10 1.432(8) . ?
C9 C27 1.432(7) . ?
C9 U6 2.439(7) . ?
C9 U10 2.648(18) . ?
C10 C11 1.414(8) . ?
C10 U1 2.853(5) . ?
C10 U4 3.032(6) . ?
C10 U6 2.539(7) . ?
C10 U10 3.023(16) . ?
C11 C12 1.424(8) . ?
C11 C29 1.453(8) . ?
C11 U4 2.964(6) . ?
C11 U7 2.998(6) . ?
C11 U10 2.984(16) . ?
C12 C13 1.430(8) . ?
C12 U1 2.895(5) . ?
C12 U4 2.535(6) . ?
C13 C14 1.438(8) . ?
C13 C31 1.402(8) . ?
C13 U4 2.799(6) . ?
C14 C15 1.446(7) . ?
C14 C34 1.415(7) . ?
C14 U4 2.768(7) . ?
C15 C16 1.440(7) . ?
C15 U1 2.979(5) . ?
C15 U4 2.465(6) . ?
C16 C17 1.417(7) . ?
C16 C35 1.446(7) . ?
C16 U4 2.945(7) . ?
C17 C18 1.431(7) . ?
C17 C38 1.416(7) . ?
C17 U8 2.944(6) . ?
C17 U9 2.891(16) . ?
C18 C19 1.416(7) . ?
C18 U1 2.875(4) . ?
C18 U4 2.932(6) . ?
C18 U8 3.020(5) . ?
C19 C20 1.413(7) . ?
C19 C40 1.445(7) . ?
C19 U8 2.670(5) . ?
C20 C21 1.421(8) . ?
C20 U1 2.868(4) . ?
C21 C22 1.439(7) . ?
C21 C42 1.410(7) . ?
C22 C23 1.402(8) . ?
C22 U6 2.642(7) . ?
C23 C24 1.434(7) . ?
C23 C44 1.436(7) . ?
C23 U6 2.895(7) . ?
C24 C25 1.417(7) . ?
C24 U6 2.722(8) . ?
C25 C26 1.421(7) . ?
C25 C46 1.427(7) . ?
C25 U10 2.83(2) . ?
C26 C27 1.437(7) . ?
C26 C49 1.449(7) . ?
C26 U7 2.925(6) . ?
C26 U10 2.359(18) . ?
C27 C28 1.449(8) . ?
C27 U6 3.025(7) . ?
C27 U7 2.743(6) . ?
C27 U10 2.249(17) . ?
C28 C29 1.414(8) . ?
C28 C50 1.441(7) . ?
C28 U7 2.335(5) . ?
C28 U10 2.272(16) . ?
C29 C30 1.393(8) . ?
C29 U7 2.459(6) . ?
C29 U10 2.646(17) . ?
C30 C31 1.488(8) . ?
C30 C52 1.416(7) . ?
C30 U7 2.609(6) . ?
C31 C32 1.412(7) . ?
C32 C33 1.419(8) . ?
C32 C53 1.433(7) . ?
C33 C34 1.414(7) . ?
C33 C56 1.447(7) . ?
C34 C35 1.444(7) . ?
C35 C36 1.413(7) . ?
C36 C37 1.426(7) . ?
C36 C57 1.417(7) . ?
C36 U9 2.876(18) . ?
C37 C38 1.436(7) . ?
C37 C60 1.437(7) . ?
C37 U8 2.927(6) . ?
C37 U9 2.391(17) . ?
C38 C39 1.444(7) . ?
C38 U8 2.572(6) . ?
C38 U9 2.406(16) . ?
C39 C40 1.419(7) . ?
C39 C61 1.432(7) . ?
C39 U8 2.182(5) . ?
C39 U9 2.353(15) . ?
C40 C41 1.416(7) . ?
C40 U8 2.229(5) . ?
C40 U9 2.799(17) . ?
C41 C42 1.445(7) . ?
C41 C63 1.438(7) . ?
C41 U8 2.478(5) . ?
C42 C43 1.433(7) . ?
C42 U8 3.061(6) . ?
C43 C44 1.417(7) . ?
C43 C64 1.430(7) . ?
C44 C45 1.413(7) . ?
C45 C46 1.439(7) . ?
C45 C66 1.418(7) . ?
C46 C47 1.431(7) . ?
C47 C48 1.417(7) . ?
C47 C67 1.436(7) . ?
C47 U3 2.979(6) . ?
C48 C49 1.409(7) . ?
C48 C70 1.429(7) . ?
C48 U7 3.062(6) . ?
C48 U10 2.939(17) . ?
C49 C50 1.436(8) . ?
C49 U7 2.658(6) . ?
C49 U10 2.436(17) . ?
C50 C51 1.420(7) . ?
C50 U7 2.277(5) . ?
C50 U10 2.389(16) . ?
C51 C52 1.431(8) . ?
C51 C71 1.436(7) . ?
C51 U7 2.378(5) . ?
C51 U10 2.872(18) . ?
C52 C53 1.438(7) . ?
C52 U7 2.578(6) . ?
C53 C54 1.414(7) . ?
C54 C55 1.425(7) . ?
C54 C72 1.411(7) . ?
C55 C56 1.409(7) . ?
C55 C75 1.429(7) . ?
C55 U5 2.783(7) . ?
C56 C57 1.435(7) . ?
C57 C58 1.440(7) . ?
C57 U5 2.932(8) . ?
C58 C59 1.388(7) . ?
C58 C75 1.463(7) . ?
C58 U5 2.428(7) . ?
C59 C60 1.426(7) . ?
C59 C77 1.438(7) . ?
C59 U5 2.500(7) . ?
C59 U9 2.736(17) . ?
C60 C61 1.439(7) . ?
C60 U8 2.802(6) . ?
C60 U9 2.311(16) . ?
C61 C62 1.428(7) . ?
C61 U8 2.344(5) . ?
C61 U9 2.285(15) . ?
C62 C63 1.387(7) . ?
C62 C78 1.423(7) . ?
C62 U8 2.517(5) . ?
C62 U9 2.664(15) . ?
C63 C64 1.467(8) . ?
C63 U8 2.615(5) . ?
C64 C65 1.409(7) . ?
C65 C66 1.418(7) . ?
C65 C79 1.430(7) . ?
C65 U3 2.689(6) . ?
C66 C67 1.454(7) . ?
C66 U3 2.697(6) . ?
C67 C68 1.430(7) . ?
C67 U2 2.939(5) . ?
C67 U3 2.469(6) . ?
C68 C69 1.421(7) . ?
C68 C80 1.445(7) . ?
C68 U2 2.516(5) . ?
C68 U3 2.379(5) . ?
C69 C70 1.458(7) . ?
C69 C73 1.464(7) . ?
C69 U2 2.526(4) . ?
C69 U3 2.710(6) . ?
C70 C71 1.414(7) . ?
C70 U2 2.948(4) . ?
C70 U3 3.061(5) . ?
C71 C72 1.414(7) . ?
C71 U7 2.837(5) . ?
C72 C73 1.477(7) . ?
C72 U2 2.951(4) . ?
C73 C74 1.432(7) . ?
C73 U2 2.522(5) . ?
C73 U3 3.048(6) . ?
C73 U5 2.879(7) . ?
C74 C75 1.449(7) . ?
C74 C76 1.451(7) . ?
C74 U2 2.507(5) . ?
C74 U5 2.470(7) . ?
C75 U2 2.884(4) . ?
C75 U5 2.326(7) . ?
C76 C77 1.444(7) . ?
C76 C80 1.488(7) . ?
C76 U2 2.448(4) . ?
C76 U3 2.775(6) . ?
C76 U5 2.548(7) . ?
C77 C78 1.430(7) . ?
C77 U2 2.762(5) . ?
C77 U3 3.002(6) . ?
C77 U5 2.479(6) . ?
C78 C79 1.441(7) . ?
C78 U2 2.991(4) . ?
C78 U3 2.872(5) . ?
C78 U5 2.971(7) . ?
C78 U9 3.027(15) . ?
C79 C80 1.440(7) . ?
C79 U2 2.781(4) . ?
C79 U3 2.454(5) . ?
C80 U2 2.469(4) . ?
C80 U3 2.411(5) . ?
C80 U5 3.052(7) . ?
U1 U4 0.703(5) . ?
U1 U6 1.231(6) . ?
U1 N1 2.058(3) . ?
U2 U3 0.740(4) . ?
U2 U5 1.021(6) . ?
U2 N1 1.943(3) . ?
U3 U5 1.592(7) . ?
U3 N1 1.975(5) . ?
U4 U6 1.773(7) . ?
U4 N1 1.980(5) . ?
U5 N1 1.967(6) . ?
U6 N1 1.987(6) . ?
U7 U10 0.775(18) . ?
U8 U9 0.796(16) . ?
Ni1N N1N 1.966(3) . ?
Ni1N N2N 1.961(3) . ?
Ni1N N3N 1.966(3) . ?
Ni1N N4N 1.967(3) . ?
N1N C3N 1.376(5) . ?
N1N C6N 1.380(4) . ?
N2N C1N 1.376(5) . ?
N2N C18N 1.385(4) . ?
N3N C13N 1.368(5) . ?
N3N C16N 1.384(4) . ?
N4N C8N 1.387(4) . ?
N4N C11N 1.373(5) . ?
C1N C2N 1.378(5) . ?
C1N C20N 1.443(5) . ?
C2N C3N 1.377(5) . ?
C3N C4N 1.445(5) . ?
C4N C5N 1.362(5) . ?
C4N C23N 1.499(6) . ?
C5N C6N 1.437(5) . ?
C5N C25N 1.503(5) . ?
C6N C7N 1.381(5) . ?
C7N C8N 1.366(5) . ?
C8N C9N 1.434(5) . ?
C9N C10N 1.359(5) . ?
C9N C27N 1.504(5) . ?
C10N C11N 1.451(5) . ?
C10N C29N 1.497(6) . ?
C11N C12N 1.376(5) . ?
C12N C13N 1.379(5) . ?
C13N C14N 1.448(5) . ?
C14N C15N 1.362(6) . ?
C14N C31N 1.497(6) . ?
C15N C16N 1.441(5) . ?
C15N C33N 1.508(5) . ?
C16N C17N 1.374(6) . ?
C17N C18N 1.378(6) . ?
C18N C19N 1.437(5) . ?
C19N C20N 1.363(6) . ?
C19N C35N 1.510(5) . ?
C20N C21N 1.501(6) . ?
C21N C22N 1.537(6) . ?
C23N C24N 1.529(6) . ?
C25N C26N 1.529(5) . ?
C27N C28N 1.533(5) . ?
C29N C30N 1.536(5) . ?
C31N C32N 1.541(7) . ?
C33N C34N 1.523(6) . ?
C35N C36N 1.518(6) . ?
S1S C1S 1.548(6) . ?
S2S C1S 1.541(6) . ?
C2S C3S 1.369(13) . ?
C2S C4S 1.429(12) 3_776 ?
C3S C4S 1.342(13) . ?
C5S C6S 1.448(8) . ?
C5S C10S 1.407(7) . ?
C6S C7S 1.323(8) . ?
C7S C8S 1.397(7) . ?
C8S C9S 1.404(7) . ?
C9S C10S 1.351(7) . ?
